data_4331769
loop_
_publ_author_name
'Matsushita, Yoshitaka'
'Ueda, Yutaka'

_publ_section_title
;
 Crystal Structure and Physical Properties of Fe1.5Pb5.5In10S22
;
_journal_issue 5
_journal_name_full 'Inorganic Chemistry'
_journal_page_first 2022
_journal_page_last 2026
_journal_paper_doi 10.1021/ic0515296
_journal_volume 45
_journal_year 2006
_chemical_formula_sum 'Fe1.48 In10.02 Pb5.5 S22'
_chemical_formula_weight 3078.53
_space_group_IT_number 10
_symmetry_cell_setting monoclinic
_symmetry_Int_Tables_number 10
_symmetry_space_group_name_Hall '-P 2y'
_symmetry_space_group_name_H-M 'P 1 2/m 1'
_cell_angle_alpha 90
_cell_angle_beta 96.876(1)
_cell_angle_gamma 90
_cell_formula_units_Z 1
_cell_length_a 14.558(1)
_cell_length_b 3.8556(3)
_cell_length_c 15.558(1)
_cell_measurement_reflns_used 8842
_cell_measurement_temperature 296
_cell_measurement_theta_max 29.29
_cell_measurement_theta_min 2.08
_cell_volume 866.99(11)
_computing_cell_refinement 'SAINT Ver. 5'
_computing_data_collection 'SMART Ver. 5'
_computing_data_reduction 'teXsan Ver. 1.11'
_computing_molecular_graphics 'CrystalMaker for Mac Ver. 6.3.10'
_computing_publication_material 'teXsan Ver. 1.11'
_computing_structure_refinement 'teXsan Ver. 1.10'
_computing_structure_solution 'DIRDIF94 (PATTY)'
_diffrn_measured_fraction_theta_full 0.9860
_diffrn_measured_fraction_theta_max 0.9305
_diffrn_measurement_device_type 'SMART APEX, Bruker AXS'
_diffrn_radiation_type MoK\a
_diffrn_radiation_wavelength 0.71073
_diffrn_reflns_av_R_equivalents 0.043
_diffrn_reflns_limit_h_max 19
_diffrn_reflns_limit_h_min -19
_diffrn_reflns_limit_k_max 5
_diffrn_reflns_limit_k_min -5
_diffrn_reflns_limit_l_max 20
_diffrn_reflns_limit_l_min -20
_diffrn_reflns_number 8842
_diffrn_reflns_theta_full 29.29
_diffrn_reflns_theta_max 29.29
_diffrn_reflns_theta_min 2.08
_diffrn_standards_decay_% 0
_diffrn_standards_interval_count 0
_diffrn_standards_interval_time 0
_diffrn_standards_number 0
_exptl_absorpt_coefficient_mu 35.034
_exptl_absorpt_correction_T_max 0.432
_exptl_absorpt_correction_T_min 0.360
_exptl_absorpt_correction_type empirical
_exptl_absorpt_process_details
;
SADABS, G.M. Sheldrick, Bruker AXS Inc., Madison, WI (1998).
;
_exptl_crystal_colour Black
_exptl_crystal_density_diffrn 5.893
_exptl_crystal_description Needle
_exptl_crystal_F_000 1332.6
_exptl_crystal_size_max 0.150
_exptl_crystal_size_mid 0.025
_exptl_crystal_size_min 0.025
_refine_diff_density_max 3.39
_refine_diff_density_min -4.79
_refine_ls_extinction_coef 0.00197(6)
_refine_ls_extinction_method 'Zachariasen(1967) type 2 Gaussian isotropic'
_refine_ls_goodness_of_fit_ref 1.448
_refine_ls_number_parameters 129
_refine_ls_number_reflns 2526
_refine_ls_R_factor_all 0.05806
_refine_ls_R_factor_gt 0.03782
_refine_ls_shift/su_max 0.0008
_refine_ls_structure_factor_coef Fsqd
_refine_ls_weighting_details 'w = 1/[\s^2^(Fo^2^) + (0.00000(Max(Fo^2^,0) + 2Fc^2^)/3)^2^]'
_refine_ls_weighting_scheme calc
_refine_ls_wR_factor_gt 0.06630
_refine_ls_wR_factor_ref 0.06736
_reflns_number_gt 2181
_reflns_number_total 2530
_reflns_threshold_expression F^2^>2.0\s(F^2^)
_cod_data_source_file ic0515296sup1.cif
_cod_data_source_block feinpbs
_cod_original_cell_volume 867.0(1)
_cod_original_formula_sum 'Fe1.48 In10.02 Pb5.50 S22 '
_cod_database_code 4331769

loop_
_symmetry_equiv_pos_as_xyz
x,y,z
x,-y,z
-x,-y,-z
-x,y,-z

loop_
_atom_site_label
_atom_site_type_symbol
_atom_site_fract_x
_atom_site_fract_y
_atom_site_fract_z
_atom_site_U_iso_or_equiv
_atom_site_adp_type
_atom_site_occupancy
_atom_site_calc_flag
_atom_site_refinement_flags
Pb1 Pb -0.14326(4) 1.0000 0.67971(3) 0.0309(1) Uani 0.75 d SP
In1p In -0.14326 1.0000 0.67971 0.0309 Uani 0.25 d SP
Pb2 Pb 0.27578(3) 0.0000 0.81624(3) 0.0358(1) Uani 1.00 d S
Pb3 Pb 0.10029(3) 0.0000 0.58766(3) 0.0401(1) Uani 1.00 d S
In1 In 0.02526(4) 0.5000 0.87349(4) 0.0140(1) Uani 0.958(2) d SP
Fe1i Fe 0.02526 0.5000 0.87349 0.0140 Uani 0.042 d SP
In2 In 0.58836(5) 0.0000 0.60595(4) 0.0140(2) Uani 0.710(2) d SP
Fe2i Fe 0.58836 0.0000 0.60595 0.0140 Uani 0.290 d SP
In3 In 0.35500(4) 0.5000 0.59592(4) 0.0144(1) Uani 0.936(2) d SP
Fe3i Fe 0.35500 0.5000 0.59592(4) 0.0144 Uani 0.064 d SP
In4 In -0.18520(4) 0.0000 0.94467(4) 0.0127(1) Uani 0.858(2) d SP
Fe4i Fe -0.18520 0.0000 0.94467 0.0127 Uani 0.142 d SP
In5 In 0.56305(5) 0.5000 0.80979(4) 0.0225(2) Uani 0.910(2) d SP
Fe5i Fe 0.56305 0.5000 0.80979 0.0225 Uani 0.090 d SP
In6 In 0.5000 0.0000 1.0000 0.0143(2) Uani 0.780(1) d SP
Fe6i Fe 0.5000 0.0000 1.0000 0.0143 Uani 0.220 d SP
S1 S -0.1494(1) 0.5000 0.8431(1) 0.0131(4) Uani 1.00 d S
S2 S 0.0000 0.0000 1.0000 0.0120(6) Uani 1.00 d S
S3 S 0.1936(1) 0.5000 0.9399(1) 0.0128(4) Uani 1.00 d S
S4 S 0.0440(1) 0.0000 0.7695(1) 0.0155(5) Uani 1.00 d S
S5 S 0.6633(1) 0.5000 0.6917(1) 0.0155(4) Uani 1.00 d S
S6 S -0.0689(2) 0.5000 0.5825(1) 0.0193(5) Uani 1.00 d S
S7 S 0.2864(1) 0.0000 0.4979(1) 0.0143(4) Uani 1.00 d S
S8 S 0.5000 0.5000 0.5000 0.0271(8) Uani 1.00 d S
S9 S 0.4507(2) 0.0000 0.6985(1) 0.0237(5) Uani 1.00 d S
S10 S 0.4292(1) 0.5000 0.8983(1) 0.0129(4) Uani 1.00 d S
S11 S 0.2206(1) 0.5000 0.6824(1) 0.0135(4) Uani 1.00 d S
S12 S -0.3631(1) 0.0000 0.9034(1) 0.0144(4) Uani 1.00 d S

loop_
_atom_site_aniso_label
_atom_site_aniso_U_11
_atom_site_aniso_U_22
_atom_site_aniso_U_33
_atom_site_aniso_U_12
_atom_site_aniso_U_13
_atom_site_aniso_U_23
Pb1 0.0490(3) 0.0173(2) 0.0265(2) 0.0000 0.0049(2) 0.0000
In1p 0.0490 0.0173 0.0265 0.0000 0.0049 0.0000
Pb2 0.0607(3) 0.0217(2) 0.0249(2) 0.0000 0.0040(2) 0.0000
Pb3 0.0358(2) 0.0288(2) 0.0505(2) 0.0000 -0.0163(2) 0.0000
In1 0.0087(3) 0.0148(3) 0.0180(3) 0.0000 -0.0004(2) 0.0000
Fe1i 0.0087 0.0148 0.0180 0.0000 -0.0004 0.0000
In2 0.0137(3) 0.0154(3) 0.0133(3) 0.0000 0.0032(3) 0.0000
Fe2i 0.0137 0.0154 0.0133 0.0000 0.0032 0.0000
In3 0.0123(3) 0.0149(3) 0.0168(3) 0.0000 0.0053(2) 0.0000
Fe3i 0.0123 0.0149 0.0168 0.0000 0.0053 0.0000
In4 0.0115(3) 0.0119(3) 0.0151(3) 0.0000 0.0023(2) 0.0000
Fe4i 0.0115 0.0119 0.0151 0.0000 0.0023 0.0000
In5 0.0285(4) 0.0190(3) 0.0230(3) 0.0000 0.0163(3) 0.0000
Fe5i 0.0285 0.0190 0.0230 0.0000 0.0163 0.0000
In6 0.0166(5) 0.0125(4) 0.0140(4) 0.0000 0.0028(4) 0.0000
Fe6i 0.0166 0.0125 0.0140 0.0000 0.0028 0.0000
S1 0.0095(8) 0.0159(9) 0.0133(8) 0.0000 -0.0007(7) 0.0000
S2 0.009(1) 0.015(1) 0.012(1) 0.0000 0.002(1) 0.0000
S3 0.0104(8) 0.0145(9) 0.0133(8) 0.0000 0.0008(7) 0.0000
S4 0.0185(10) 0.0154(9) 0.0136(8) 0.0000 0.0057(8) 0.0000
S5 0.0123(9) 0.0178(9) 0.0163(8) 0.0000 0.0013(7) 0.0000
S6 0.017(1) 0.023(1) 0.0178(9) 0.0000 0.0042(8) 0.0000
S7 0.0130(9) 0.0152(9) 0.0148(9) 0.0000 0.0025(8) 0.0000
S8 0.011(1) 0.051(2) 0.018(1) 0.0000 -0.004(1) 0.0000
S9 0.016(1) 0.030(1) 0.025(1) 0.0000 0.0044(9) 0.0000
S10 0.0091(8) 0.0137(9) 0.0150(9) 0.0000 -0.0019(7) 0.0000
S11 0.0144(9) 0.0111(8) 0.0155(8) 0.0000 0.0040(7) 0.0000
S12 0.0096(9) 0.0176(9) 0.0162(9) 0.0000 0.0020(8) 0.0000

loop_
_atom_type_symbol
_atom_type_description
_atom_type_scat_dispersion_real
_atom_type_scat_dispersion_imag
_atom_type_scat_source
S S 0.125 0.123
;International Tables for Crystallography
(1992, Vol. C, Tables 4.2.6.8 and 6.1.1.1)
;
In In -0.728 1.310
;International Tables for Crystallography
(1992, Vol. C, Tables 4.2.6.8 and 6.1.1.1)
;
Pb Pb -3.394 10.111
;International Tables for Crystallography
(1992, Vol. C, Tables 4.2.6.8 and 6.1.1.1)
;
Fe Fe 0.346 0.844
;International Tables for Crystallography
(1992, Vol. C, Tables 4.2.6.8 and 6.1.1.1)
;

loop_
_geom_angle_atom_site_label_1
_geom_angle_atom_site_label_2
_geom_angle_atom_site_label_3
_geom_angle
_geom_angle_site_symmetry_1
_geom_angle_site_symmetry_3
_geom_angle_publ_flag
Pb1 Pb1 Pb1 180.0 1_545 1_565 yes
Pb1 Pb1 Pb3 90.0 1_545 1_565 yes
Pb1 Pb1 In2 90.0 1_545 1_465 yes
Pb1 Pb1 S1 52.96(3) 1_545 . yes
Pb1 Pb1 S1 127.04(3) 1_545 1_565 yes
Pb1 Pb1 S4 90.0 1_545 1_565 yes
Pb1 Pb1 S5 55.87(2) 1_545 1_455 yes
Pb1 Pb1 S5 124.13(2) 1_545 1_465 yes
Pb1 Pb1 S6 45.52(4) 1_545 . yes
Pb1 Pb1 S6 134.48(4) 1_545 1_565 yes
Pb1 Pb1 S7 90.0 1_545 3_566 yes
Pb1 Pb1 Pb3 90.0 1_565 1_565 yes
Pb1 Pb1 In2 90.0 1_565 1_465 yes
Pb1 Pb1 S1 127.04(3) 1_565 . yes
Pb1 Pb1 S1 52.96(3) 1_565 1_565 yes
Pb1 Pb1 S4 90.0 1_565 1_565 yes
Pb1 Pb1 S5 124.13(2) 1_565 1_455 yes
Pb1 Pb1 S5 55.87(2) 1_565 1_465 yes
Pb1 Pb1 S6 134.48(4) 1_565 . yes
Pb1 Pb1 S6 45.52(4) 1_565 1_565 yes
Pb1 Pb1 S7 90.0 1_565 3_566 yes
Pb3 Pb1 In2 142.25(2) 1_565 1_465 yes
Pb3 Pb1 S1 113.37(4) 1_565 . yes
Pb3 Pb1 S1 113.37(4) 1_565 1_565 yes
Pb3 Pb1 S4 49.39(5) 1_565 1_565 yes
Pb3 Pb1 S5 142.26(3) 1_565 1_455 yes
Pb3 Pb1 S5 142.26(3) 1_565 1_465 yes
Pb3 Pb1 S6 51.39(5) 1_565 . yes
Pb3 Pb1 S6 51.39(5) 1_565 1_565 yes
Pb3 Pb1 S7 101.66(5) 1_565 3_566 yes
In2 Pb1 S1 96.34(4) 1_465 . yes
In2 Pb1 S1 96.34(4) 1_465 1_565 yes
In2 Pb1 S4 168.36(5) 1_465 1_565 yes
In2 Pb1 S5 39.18(3) 1_465 1_455 yes
In2 Pb1 S5 39.18(3) 1_465 1_465 yes
In2 Pb1 S6 106.36(6) 1_465 . yes
In2 Pb1 S6 106.36(6) 1_465 1_565 yes
In2 Pb1 S7 40.60(5) 1_465 3_566 yes
S1 Pb1 S1 74.08(5) . 1_565 yes
S1 Pb1 S4 74.47(6) . 1_565 yes
S1 Pb1 S5 61.19(5) . 1_455 yes
S1 Pb1 S5 101.18(5) . 1_465 yes
S1 Pb1 S6 93.73(5) . . yes
S1 Pb1 S6 155.39(7) . 1_565 yes
S1 Pb1 S7 126.75(5) . 3_566 yes
S1 Pb1 S4 74.47(6) 1_565 1_565 yes
S1 Pb1 S5 101.18(5) 1_565 1_455 yes
S1 Pb1 S5 61.19(5) 1_565 1_465 yes
S1 Pb1 S6 155.39(7) 1_565 . yes
S1 Pb1 S6 93.73(5) 1_565 1_565 yes
S1 Pb1 S7 126.75(5) 1_565 3_566 yes
S4 Pb1 S5 134.48(4) 1_565 1_455 yes
S4 Pb1 S5 134.48(4) 1_565 1_465 yes
S4 Pb1 S6 81.74(7) 1_565 . yes
S4 Pb1 S6 81.74(7) 1_565 1_565 yes
S4 Pb1 S7 151.04(7) 1_565 3_566 yes
S5 Pb1 S5 68.25(5) 1_455 1_465 yes
S5 Pb1 S6 90.90(5) 1_455 . yes
S5 Pb1 S6 143.31(7) 1_455 1_565 yes
S5 Pb1 S7 66.45(5) 1_455 3_566 yes
S5 Pb1 S6 143.31(7) 1_465 . yes
S5 Pb1 S6 90.90(5) 1_465 1_565 yes
S5 Pb1 S7 66.45(5) 1_465 3_566 yes
S6 Pb1 S6 88.96(8) . 1_565 yes
S6 Pb1 S7 77.72(6) . 3_566 yes
S6 Pb1 S7 77.72(6) 1_565 3_566 yes
Pb2 Pb2 Pb2 180.0 1_545 1_565 yes
Pb2 Pb2 S3 128.97(3) 1_545 . yes
Pb2 Pb2 S3 51.03(3) 1_545 1_545 yes
Pb2 Pb2 S4 90.0 1_545 . yes
Pb2 Pb2 S9 90.0 1_545 . yes
Pb2 Pb2 S10 128.35(3) 1_545 . yes
Pb2 Pb2 S10 51.65(3) 1_545 1_545 yes
Pb2 Pb2 S11 132.00(3) 1_545 . yes
Pb2 Pb2 S11 48.00(3) 1_545 1_545 yes
Pb2 Pb2 S3 51.03(3) 1_565 . yes
Pb2 Pb2 S3 128.97(3) 1_565 1_545 yes
Pb2 Pb2 S4 90.0 1_565 . yes
Pb2 Pb2 S9 90.0 1_565 . yes
Pb2 Pb2 S10 51.65(3) 1_565 . yes
Pb2 Pb2 S10 128.35(3) 1_565 1_545 yes
Pb2 Pb2 S11 48.00(3) 1_565 . yes
Pb2 Pb2 S11 132.00(3) 1_565 1_545 yes
S3 Pb2 S3 77.94(6) . 1_545 yes
S3 Pb2 S4 71.29(5) . . yes
S3 Pb2 S9 136.97(4) . . yes
S3 Pb2 S10 70.57(6) . . yes
S3 Pb2 S10 116.59(6) . 1_545 yes
S3 Pb2 S11 86.38(5) . . yes
S3 Pb2 S11 141.13(7) . 1_545 yes
S3 Pb2 S4 71.29(5) 1_545 . yes
S3 Pb2 S9 136.97(4) 1_545 . yes
S3 Pb2 S10 116.59(6) 1_545 . yes
S3 Pb2 S10 70.57(6) 1_545 1_545 yes
S3 Pb2 S11 141.13(7) 1_545 . yes
S3 Pb2 S11 86.38(5) 1_545 1_545 yes
S4 Pb2 S9 134.28(6) . . yes
S4 Pb2 S10 137.88(4) . . yes
S4 Pb2 S10 137.88(4) . 1_545 yes
S4 Pb2 S11 70.02(6) . . yes
S4 Pb2 S11 70.02(6) . 1_545 yes
S9 Pb2 S10 70.40(6) . . yes
S9 Pb2 S10 70.40(6) . 1_545 yes
S9 Pb2 S11 76.48(6) . . yes
S9 Pb2 S11 76.48(6) . 1_545 yes
S10 Pb2 S10 76.70(5) . 1_545 yes
S10 Pb2 S11 90.37(5) . . yes
S10 Pb2 S11 146.80(7) . 1_545 yes
S10 Pb2 S11 146.80(7) 1_545 . yes
S10 Pb2 S11 90.37(5) 1_545 1_545 yes
S11 Pb2 S11 84.01(6) . 1_545 yes
Pb1 Pb3 Pb3 90.0 1_545 1_545 yes
Pb1 Pb3 Pb3 67.17(2) 1_545 3_556 yes
Pb1 Pb3 Pb3 90.0 1_545 1_565 yes
Pb1 Pb3 S4 46.67(5) 1_545 . yes
Pb1 Pb3 S6 43.54(4) 1_545 . yes
Pb1 Pb3 S6 43.54(4) 1_545 1_545 yes
Pb1 Pb3 S6 104.34(5) 1_545 3_556 yes
Pb1 Pb3 S6 104.34(5) 1_545 3_566 yes
Pb1 Pb3 S7 175.19(5) 1_545 . yes
Pb1 Pb3 S11 109.18(5) 1_545 . yes
Pb1 Pb3 S11 109.18(5) 1_545 1_545 yes
Pb3 Pb3 Pb3 90.0 1_545 3_556 yes
Pb3 Pb3 Pb3 180.0 1_545 1_565 yes
Pb3 Pb3 S4 90.0 1_545 . yes
Pb3 Pb3 S6 128.14(3) 1_545 . yes
Pb3 Pb3 S6 51.86(3) 1_545 1_545 yes
Pb3 Pb3 S6 53.77(3) 1_545 3_556 yes
Pb3 Pb3 S6 126.23(3) 1_545 3_566 yes
Pb3 Pb3 S7 90.0 1_545 . yes
Pb3 Pb3 S11 131.89(3) 1_545 . yes
Pb3 Pb3 S11 48.11(3) 1_545 1_545 yes
Pb3 Pb3 Pb3 90.0 3_556 1_565 yes
Pb3 Pb3 S4 113.84(5) 3_556 . yes
Pb3 Pb3 S6 55.79(4) 3_556 . yes
Pb3 Pb3 S6 55.79(4) 3_556 1_545 yes
Pb3 Pb3 S6 52.31(4) 3_556 3_556 yes
Pb3 Pb3 S6 52.31(4) 3_556 3_566 yes
Pb3 Pb3 S7 108.02(5) 3_556 . yes
Pb3 Pb3 S11 138.00(3) 3_556 . yes
Pb3 Pb3 S11 138.00(3) 3_556 1_545 yes
Pb3 Pb3 S4 90.0 1_565 . yes
Pb3 Pb3 S6 51.86(3) 1_565 . yes
Pb3 Pb3 S6 128.14(3) 1_565 1_545 yes
Pb3 Pb3 S6 126.23(3) 1_565 3_556 yes
Pb3 Pb3 S6 53.77(3) 1_565 3_566 yes
Pb3 Pb3 S7 90.0 1_565 . yes
Pb3 Pb3 S11 48.11(3) 1_565 . yes
Pb3 Pb3 S11 131.89(3) 1_565 1_545 yes
S4 Pb3 S6 74.00(6) . . yes
S4 Pb3 S6 74.00(6) . 1_545 yes
S4 Pb3 S6 136.75(4) . 3_556 yes
S4 Pb3 S6 136.75(4) . 3_566 yes
S4 Pb3 S7 138.14(7) . . yes
S4 Pb3 S11 74.90(6) . . yes
S4 Pb3 S11 74.90(6) . 1_545 yes
S6 Pb3 S6 76.29(6) . 1_545 yes
S6 Pb3 S6 108.09(4) . 3_556 yes
S6 Pb3 S6 65.20(8) . 3_566 yes
S6 Pb3 S7 134.17(4) . . yes
S6 Pb3 S11 91.69(5) . . yes
S6 Pb3 S11 148.68(7) . 1_545 yes
S6 Pb3 S6 65.20(8) 1_545 3_556 yes
S6 Pb3 S6 108.09(4) 1_545 3_566 yes
S6 Pb3 S7 134.17(4) 1_545 . yes
S6 Pb3 S11 148.68(7) 1_545 . yes
S6 Pb3 S11 91.69(5) 1_545 1_545 yes
S6 Pb3 S6 72.46(5) 3_556 3_566 yes
S6 Pb3 S7 71.87(6) 3_556 . yes
S6 Pb3 S11 145.70(7) 3_556 . yes
S6 Pb3 S11 92.11(5) 3_556 1_545 yes
S6 Pb3 S7 71.87(6) 3_566 . yes
S6 Pb3 S11 92.11(5) 3_566 . yes
S6 Pb3 S11 145.70(7) 3_566 1_545 yes
S7 Pb3 S11 74.25(6) . . yes
S7 Pb3 S11 74.25(6) . 1_545 yes
S11 Pb3 S11 83.77(6) . 1_545 yes
In1 In1 In1 180.0 1_545 1_565 yes
In1 In1 In4 60.303(8) 1_545 . yes
In1 In1 In4 60.747(7) 1_545 3_557 yes
In1 In1 In4 119.697(8) 1_545 1_565 yes
In1 In1 In4 119.253(7) 1_545 3_567 yes
In1 In1 S1 90.0 1_545 . yes
In1 In1 S2 46.691(10) 1_545 . yes
In1 In1 S2 133.309(10) 1_545 1_565 yes
In1 In1 S3 90.0 1_545 . yes
In1 In1 S4 40.95(4) 1_545 . yes
In1 In1 S4 139.05(4) 1_545 1_565 yes
In1 In1 In4 119.697(8) 1_565 . yes
In1 In1 In4 119.253(7) 1_565 3_557 yes
In1 In1 In4 60.303(8) 1_565 1_565 yes
In1 In1 In4 60.747(7) 1_565 3_567 yes
In1 In1 S1 90.0 1_565 . yes
In1 In1 S2 133.309(10) 1_565 . yes
In1 In1 S2 46.691(10) 1_565 1_565 yes
In1 In1 S3 90.0 1_565 . yes
In1 In1 S4 139.05(4) 1_565 . yes
In1 In1 S4 40.95(4) 1_565 1_565 yes
In4 In1 In4 88.34(2) . 3_557 yes
In4 In1 In4 59.39(2) . 1_565 yes
In4 In1 In4 117.08(2) . 3_567 yes
In4 In1 S1 40.99(4) . . yes
In4 In1 S2 44.55(1) . . yes
In4 In1 S2 88.11(2) . 1_565 yes
In4 In1 S3 129.63(4) . . yes
In4 In1 S4 87.36(5) . . yes
In4 In1 S4 134.61(6) . 1_565 yes
In4 In1 In4 117.08(2) 3_557 1_565 yes
In4 In1 In4 58.51(1) 3_557 3_567 yes
In4 In1 S1 128.87(5) 3_557 . yes
In4 In1 S2 43.79(1) 3_557 . yes
In4 In1 S2 87.05(2) 3_557 1_565 yes
In4 In1 S3 41.54(4) 3_557 . yes
In4 In1 S4 89.23(5) 3_557 . yes
In4 In1 S4 136.46(6) 3_557 1_565 yes
In4 In1 In4 88.34(2) 1_565 3_567 yes
In4 In1 S1 40.99(4) 1_565 . yes
In4 In1 S2 88.11(2) 1_565 . yes
In4 In1 S2 44.55(1) 1_565 1_565 yes
In4 In1 S3 129.63(4) 1_565 . yes
In4 In1 S4 134.61(6) 1_565 . yes
In4 In1 S4 87.36(5) 1_565 1_565 yes
In4 In1 S1 128.87(5) 3_567 . yes
In4 In1 S2 87.05(2) 3_567 . yes
In4 In1 S2 43.79(1) 3_567 1_565 yes
In4 In1 S3 41.54(4) 3_567 . yes
In4 In1 S4 136.46(6) 3_567 . yes
In4 In1 S4 89.23(5) 3_567 1_565 yes
S1 In1 S2 85.29(4) . . yes
S1 In1 S2 85.29(4) . 1_565 yes
S1 In1 S3 166.91(8) . . yes
S1 In1 S4 93.62(7) . . yes
S1 In1 S4 93.62(7) . 1_565 yes
S2 In1 S2 86.62(2) . 1_565 yes
S2 In1 S3 85.19(4) . . yes
S2 In1 S4 87.63(4) . . yes
S2 In1 S4 174.22(5) . 1_565 yes
S2 In1 S3 85.19(4) 1_565 . yes
S2 In1 S4 174.22(5) 1_565 . yes
S2 In1 S4 87.63(4) 1_565 1_565 yes
S3 In1 S4 94.95(7) . . yes
S3 In1 S4 94.95(7) . 1_565 yes
S4 In1 S4 98.11(8) . 1_565 yes
Pb1 In1p Pb1 180.0 1_545 1_565 yes
Pb1 In1p Pb3 90.0 1_545 1_565 yes
Pb1 In1p In2 90.0 1_545 1_465 yes
Pb1 In1p S1 52.96(3) 1_545 . yes
Pb1 In1p S1 127.04(3) 1_545 1_565 yes
Pb1 In1p S4 90.0 1_545 1_565 yes
Pb1 In1p S5 55.87(2) 1_545 1_455 yes
Pb1 In1p S5 124.13(2) 1_545 1_465 yes
Pb1 In1p S6 45.52(4) 1_545 . yes
Pb1 In1p S6 134.48(4) 1_545 1_565 yes
Pb1 In1p S7 90.0 1_545 3_566 yes
Pb1 In1p Pb3 90.0 1_565 1_565 yes
Pb1 In1p In2 90.0 1_565 1_465 yes
Pb1 In1p S1 127.04(3) 1_565 . yes
Pb1 In1p S1 52.96(3) 1_565 1_565 yes
Pb1 In1p S4 90.0 1_565 1_565 yes
Pb1 In1p S5 124.13(2) 1_565 1_455 yes
Pb1 In1p S5 55.87(2) 1_565 1_465 yes
Pb1 In1p S6 134.48(4) 1_565 . yes
Pb1 In1p S6 45.52(4) 1_565 1_565 yes
Pb1 In1p S7 90.0 1_565 3_566 yes
Pb3 In1p In2 142.25(1) 1_565 1_465 yes
Pb3 In1p S1 113.37(4) 1_565 . yes
Pb3 In1p S1 113.37(4) 1_565 1_565 yes
Pb3 In1p S4 49.39(5) 1_565 1_565 yes
Pb3 In1p S5 142.26(3) 1_565 1_455 yes
Pb3 In1p S5 142.26(3) 1_565 1_465 yes
Pb3 In1p S6 51.39(5) 1_565 . yes
Pb3 In1p S6 51.39(5) 1_565 1_565 yes
Pb3 In1p S7 101.66(4) 1_565 3_566 yes
In2 In1p S1 96.34(4) 1_465 . yes
In2 In1p S1 96.34(4) 1_465 1_565 yes
In2 In1p S4 168.36(5) 1_465 1_565 yes
In2 In1p S5 39.18(3) 1_465 1_455 yes
In2 In1p S5 39.18(3) 1_465 1_465 yes
In2 In1p S6 106.36(5) 1_465 . yes
In2 In1p S6 106.36(5) 1_465 1_565 yes
In2 In1p S7 40.60(4) 1_465 3_566 yes
S1 In1p S1 74.08(5) . 1_565 yes
S1 In1p S4 74.47(5) . 1_565 yes
S1 In1p S5 61.19(5) . 1_455 yes
S1 In1p S5 101.18(5) . 1_465 yes
S1 In1p S6 93.73(5) . . yes
S1 In1p S6 155.39(7) . 1_565 yes
S1 In1p S7 126.75(5) . 3_566 yes
S1 In1p S4 74.47(5) 1_565 1_565 yes
S1 In1p S5 101.18(5) 1_565 1_455 yes
S1 In1p S5 61.19(5) 1_565 1_465 yes
S1 In1p S6 155.39(7) 1_565 . yes
S1 In1p S6 93.73(5) 1_565 1_565 yes
S1 In1p S7 126.75(5) 1_565 3_566 yes
S4 In1p S5 134.48(4) 1_565 1_455 yes
S4 In1p S5 134.48(4) 1_565 1_465 yes
S4 In1p S6 81.74(6) 1_565 . yes
S4 In1p S6 81.74(6) 1_565 1_565 yes
S4 In1p S7 151.04(6) 1_565 3_566 yes
S5 In1p S5 68.25(5) 1_455 1_465 yes
S5 In1p S6 90.90(5) 1_455 . yes
S5 In1p S6 143.31(6) 1_455 1_565 yes
S5 In1p S7 66.45(5) 1_455 3_566 yes
S5 In1p S6 143.31(6) 1_465 . yes
S5 In1p S6 90.90(5) 1_465 1_565 yes
S5 In1p S7 66.45(5) 1_465 3_566 yes
S6 In1p S6 88.96(8) . 1_565 yes
S6 In1p S7 77.72(6) . 3_566 yes
S6 In1p S7 77.72(6) 1_565 3_566 yes
Pb1 In2 In2 90.0 1_645 1_545 yes
Pb1 In2 In2 90.0 1_645 1_565 yes
Pb1 In2 In2 140.46(3) 1_645 3_656 yes
Pb1 In2 In3 147.38(1) 1_645 . yes
Pb1 In2 In3 147.38(1) 1_645 1_545 yes
Pb1 In2 In3 86.33(2) 1_645 3_656 yes
Pb1 In2 In3 86.33(2) 1_645 3_666 yes
Pb1 In2 In5 87.04(2) 1_645 . yes
Pb1 In2 In5 87.04(2) 1_645 1_545 yes
Pb1 In2 S5 59.58(5) 1_645 . yes
Pb1 In2 S5 59.58(5) 1_645 1_545 yes
Pb1 In2 S7 55.31(5) 1_645 3_656 yes
Pb1 In2 S8 123.40(2) 1_645 . yes
Pb1 In2 S8 123.40(2) 1_645 1_545 yes
Pb1 In2 S9 129.89(6) 1_645 . yes
In2 In2 In2 180.0 1_545 1_565 yes
In2 In2 In2 90.0 1_545 3_656 yes
In2 In2 In3 119.684(8) 1_545 . yes
In2 In2 In3 60.316(8) 1_545 1_545 yes
In2 In2 In3 60.016(8) 1_545 3_656 yes
In2 In2 In3 119.984(8) 1_545 3_666 yes
In2 In2 In5 120.783(8) 1_545 . yes
In2 In2 In5 59.217(8) 1_545 1_545 yes
In2 In2 S5 139.98(4) 1_545 . yes
In2 In2 S5 40.02(4) 1_545 1_545 yes
In2 In2 S7 90.0 1_545 3_656 yes
In2 In2 S8 134.44(1) 1_545 . yes
In2 In2 S8 45.56(1) 1_545 1_545 yes
In2 In2 S9 90.0 1_545 . yes
In2 In2 In2 90.0 1_565 3_656 yes
In2 In2 In3 60.316(8) 1_565 . yes
In2 In2 In3 119.684(8) 1_565 1_545 yes
In2 In2 In3 119.984(8) 1_565 3_656 yes
In2 In2 In3 60.016(8) 1_565 3_666 yes
In2 In2 In5 59.217(8) 1_565 . yes
In2 In2 In5 120.783(8) 1_565 1_545 yes
In2 In2 S5 40.02(4) 1_565 . yes
In2 In2 S5 139.98(4) 1_565 1_545 yes
In2 In2 S7 90.0 1_565 3_656 yes
In2 In2 S8 45.56(1) 1_565 . yes
In2 In2 S8 134.44(1) 1_565 1_545 yes
In2 In2 S9 90.0 1_565 . yes
In2 In2 In3 59.08(2) 3_656 . yes
In2 In2 In3 59.08(2) 3_656 1_545 yes
In2 In2 In3 59.96(2) 3_656 3_656 yes
In2 In2 In3 59.96(2) 3_656 3_666 yes
In2 In2 In5 125.86(3) 3_656 . yes
In2 In2 In5 125.86(3) 3_656 1_545 yes
In2 In2 S5 130.01(4) 3_656 . yes
In2 In2 S5 130.01(4) 3_656 1_545 yes
In2 In2 S7 85.15(6) 3_656 3_656 yes
In2 In2 S8 44.44(1) 3_656 . yes
In2 In2 S8 44.44(1) 3_656 1_545 yes
In2 In2 S9 89.65(7) 3_656 . yes
In3 In2 In3 59.37(2) . 1_545 yes
In3 In2 In3 119.04(2) . 3_656 yes
In3 In2 In3 89.45(2) . 3_666 yes
In3 In2 In5 66.89(2) . . yes
In3 In2 In5 96.57(2) . 1_545 yes
In3 In2 S5 87.86(5) . . yes
In3 In2 S5 136.15(6) . 1_545 yes
In3 In2 S7 130.88(5) . 3_656 yes
In3 In2 S8 44.47(1) . . yes
In3 In2 S8 88.85(2) . 1_545 yes
In3 In2 S9 45.28(4) . . yes
In3 In2 In3 89.45(2) 1_545 3_656 yes
In3 In2 In3 119.04(2) 1_545 3_666 yes
In3 In2 In5 96.57(2) 1_545 . yes
In3 In2 In5 66.89(2) 1_545 1_545 yes
In3 In2 S5 136.15(6) 1_545 . yes
In3 In2 S5 87.86(5) 1_545 1_545 yes
In3 In2 S7 130.88(5) 1_545 3_656 yes
In3 In2 S8 88.85(2) 1_545 . yes
In3 In2 S8 44.47(1) 1_545 1_545 yes
In3 In2 S9 45.28(4) 1_545 . yes
In3 In2 In3 59.97(2) 3_656 3_666 yes
In3 In2 In5 173.32(3) 3_656 . yes
In3 In2 In5 118.794(8) 3_656 1_545 yes
In3 In2 S5 133.85(6) 3_656 . yes
In3 In2 S5 85.84(5) 3_656 1_545 yes
In3 In2 S7 41.70(4) 3_656 3_656 yes
In3 In2 S8 89.57(2) 3_656 . yes
In3 In2 S8 44.99(1) 3_656 1_545 yes
In3 In2 S9 134.74(5) 3_656 . yes
In3 In2 In5 118.794(8) 3_666 . yes
In3 In2 In5 173.32(3) 3_666 1_545 yes
In3 In2 S5 85.84(5) 3_666 . yes
In3 In2 S5 133.85(6) 3_666 1_545 yes
In3 In2 S7 41.70(4) 3_666 3_656 yes
In3 In2 S8 44.99(1) 3_666 . yes
In3 In2 S8 89.57(2) 3_666 1_545 yes
In3 In2 S9 134.74(5) 3_666 . yes
In5 In2 In5 61.57(2) . 1_545 yes
In5 In2 S5 40.70(6) . . yes
In5 In2 S5 91.47(5) . 1_545 yes
In5 In2 S7 132.50(4) . 3_656 yes
In5 In2 S8 93.44(1) . . yes
In5 In2 S8 140.95(3) . 1_545 yes
In5 In2 S9 51.34(5) . . yes
In5 In2 S5 91.47(5) 1_545 . yes
In5 In2 S5 40.70(6) 1_545 1_545 yes
In5 In2 S7 132.50(4) 1_545 3_656 yes
In5 In2 S8 140.95(3) 1_545 . yes
In5 In2 S8 93.44(1) 1_545 1_545 yes
In5 In2 S9 51.34(5) 1_545 . yes
S5 In2 S5 99.96(9) . 1_545 yes
S5 In2 S7 92.17(7) . 3_656 yes
S5 In2 S8 85.57(4) . . yes
S5 In2 S8 174.37(5) . 1_545 yes
S5 In2 S9 91.17(7) . . yes
S5 In2 S7 92.17(7) 1_545 3_656 yes
S5 In2 S8 174.37(5) 1_545 . yes
S5 In2 S8 85.57(4) 1_545 1_545 yes
S5 In2 S9 91.17(7) 1_545 . yes
S7 In2 S8 86.54(4) 3_656 . yes
S7 In2 S8 86.54(4) 3_656 1_545 yes
S7 In2 S9 174.80(8) 3_656 . yes
S8 In2 S8 88.89(2) . 1_545 yes
S8 In2 S9 89.75(5) . . yes
S8 In2 S9 89.75(5) 1_545 . yes
In2 In3 In2 59.37(2) . 1_565 yes
In2 In3 In2 60.96(2) . 3_656 yes
In2 In3 In2 90.55(2) . 3_666 yes
In2 In3 In3 60.316(8) . 1_545 yes
In2 In3 In3 119.684(8) . 1_565 yes
In2 In3 S7 85.86(5) . . yes
In2 In3 S7 131.82(6) . 1_565 yes
In2 In3 S8 45.01(1) . . yes
In2 In3 S9 41.92(6) . . yes
In2 In3 S9 86.87(5) . 1_565 yes
In2 In3 S11 135.47(4) . . yes
In2 In3 In2 90.55(2) 1_565 3_656 yes
In2 In3 In2 60.96(2) 1_565 3_666 yes
In2 In3 In3 119.684(8) 1_565 1_545 yes
In2 In3 In3 60.316(8) 1_565 1_565 yes
In2 In3 S7 131.82(6) 1_565 . yes
In2 In3 S7 85.86(5) 1_565 1_565 yes
In2 In3 S8 45.01(1) 1_565 . yes
In2 In3 S9 86.87(5) 1_565 . yes
In2 In3 S9 41.92(6) 1_565 1_565 yes
In2 In3 S11 135.47(4) 1_565 . yes
In2 In3 In2 59.97(2) 3_656 3_666 yes
In2 In3 In3 60.016(8) 3_656 1_545 yes
In2 In3 In3 119.984(8) 3_656 1_565 yes
In2 In3 S7 41.54(6) 3_656 . yes
In2 In3 S7 89.84(5) 3_656 1_565 yes
In2 In3 S8 45.54(1) 3_656 . yes
In2 In3 S9 88.82(5) 3_656 . yes
In2 In3 S9 132.47(6) 3_656 1_565 yes
In2 In3 S11 133.98(4) 3_656 . yes
In2 In3 In3 119.984(8) 3_666 1_545 yes
In2 In3 In3 60.016(8) 3_666 1_565 yes
In2 In3 S7 89.84(5) 3_666 . yes
In2 In3 S7 41.54(6) 3_666 1_565 yes
In2 In3 S8 45.54(1) 3_666 . yes
In2 In3 S9 132.47(6) 3_666 . yes
In2 In3 S9 88.82(5) 3_666 1_565 yes
In2 In3 S11 133.98(4) 3_666 . yes
In3 In3 In3 180.0 1_545 1_565 yes
In3 In3 S7 41.75(4) 1_545 . yes
In3 In3 S7 138.25(4) 1_545 1_565 yes
In3 In3 S8 90.0 1_545 . yes
In3 In3 S9 45.89(4) 1_545 . yes
In3 In3 S9 134.11(4) 1_545 1_565 yes
In3 In3 S11 90.0 1_545 . yes
In3 In3 S7 138.25(4) 1_565 . yes
In3 In3 S7 41.75(4) 1_565 1_565 yes
In3 In3 S8 90.0 1_565 . yes
In3 In3 S9 134.11(4) 1_565 . yes
In3 In3 S9 45.89(4) 1_565 1_565 yes
In3 In3 S11 90.0 1_565 . yes
S7 In3 S7 96.51(8) . 1_565 yes
S7 In3 S8 86.94(6) . . yes
S7 In3 S9 87.31(5) . . yes
S7 In3 S9 172.60(8) . 1_565 yes
S7 In3 S11 92.61(7) . . yes
S7 In3 S8 86.94(6) 1_565 . yes
S7 In3 S9 172.60(8) 1_565 . yes
S7 In3 S9 87.31(5) 1_565 1_565 yes
S7 In3 S11 92.61(7) 1_565 . yes
S8 In3 S9 86.93(6) . . yes
S8 In3 S9 86.93(6) . 1_565 yes
S8 In3 S11 179.32(6) . . yes
S9 In3 S9 88.23(8) . 1_565 yes
S9 In3 S11 93.55(7) . . yes
S9 In3 S11 93.55(7) 1_565 . yes
In1 In4 In1 59.39(2) . 1_545 yes
In1 In4 In1 91.66(2) . 3_557 yes
In1 In4 In1 62.92(2) . 3_567 yes
In1 In4 In4 119.697(8) . 1_545 yes
In1 In4 In4 60.303(8) . 1_565 yes
In1 In4 S1 39.94(5) . . yes
In1 In4 S1 88.41(5) . 1_545 yes
In1 In4 S2 46.23(1) . . yes
In1 In4 S3 130.98(6) . 3_557 yes
In1 In4 S3 86.24(5) . 3_567 yes
In1 In4 S12 136.61(4) . . yes
In1 In4 In1 62.92(2) 1_545 3_557 yes
In1 In4 In1 91.66(2) 1_545 3_567 yes
In1 In4 In4 60.303(8) 1_545 1_545 yes
In1 In4 In4 119.697(8) 1_545 1_565 yes
In1 In4 S1 88.41(5) 1_545 . yes
In1 In4 S1 39.94(5) 1_545 1_545 yes
In1 In4 S2 46.23(1) 1_545 . yes
In1 In4 S3 86.24(5) 1_545 3_557 yes
In1 In4 S3 130.98(6) 1_545 3_567 yes
In1 In4 S12 136.61(4) 1_545 . yes
In1 In4 In1 58.51(1) 3_557 3_567 yes
In1 In4 In4 60.747(7) 3_557 1_545 yes
In1 In4 In4 119.253(7) 3_557 1_565 yes
In1 In4 S1 131.13(6) 3_557 . yes
In1 In4 S1 85.92(5) 3_557 1_545 yes
In1 In4 S2 45.42(1) 3_557 . yes
In1 In4 S3 39.56(5) 3_557 3_557 yes
In1 In4 S3 86.59(5) 3_557 3_567 yes
In1 In4 S12 131.60(4) 3_557 . yes
In1 In4 In4 119.253(7) 3_567 1_545 yes
In1 In4 In4 60.747(7) 3_567 1_565 yes
In1 In4 S1 85.92(5) 3_567 . yes
In1 In4 S1 131.13(6) 3_567 1_545 yes
In1 In4 S2 45.42(1) 3_567 . yes
In1 In4 S3 86.59(5) 3_567 3_557 yes
In1 In4 S3 39.56(5) 3_567 3_567 yes
In1 In4 S12 131.60(4) 3_567 . yes
In4 In4 In4 180.0 1_545 1_565 yes
In4 In4 S1 138.23(4) 1_545 . yes
In4 In4 S1 41.77(4) 1_545 1_545 yes
In4 In4 S2 90.0 1_545 . yes
In4 In4 S3 43.28(4) 1_545 3_557 yes
In4 In4 S3 136.72(4) 1_545 3_567 yes
In4 In4 S12 90.0 1_545 . yes
In4 In4 S1 41.77(4) 1_565 . yes
In4 In4 S1 138.23(4) 1_565 1_545 yes
In4 In4 S2 90.0 1_565 . yes
In4 In4 S3 136.72(4) 1_565 3_557 yes
In4 In4 S3 43.28(4) 1_565 3_567 yes
In4 In4 S12 90.0 1_565 . yes
S1 In4 S1 96.47(8) . 1_545 yes
S1 In4 S2 85.92(5) . . yes
S1 In4 S3 170.66(8) . 3_557 yes
S1 In4 S3 84.30(5) . 3_567 yes
S1 In4 S12 96.74(6) . . yes
S1 In4 S2 85.92(5) 1_545 . yes
S1 In4 S3 84.30(5) 1_545 3_557 yes
S1 In4 S3 170.66(8) 1_545 3_567 yes
S1 In4 S12 96.74(6) 1_545 . yes
S2 In4 S3 84.85(5) . 3_557 yes
S2 In4 S3 84.85(5) . 3_567 yes
S2 In4 S12 175.99(6) . . yes
S3 In4 S3 93.44(8) 3_557 3_567 yes
S3 In4 S12 92.40(7) 3_557 . yes
S3 In4 S12 92.40(7) 3_567 . yes
In2 In5 In2 61.57(2) . 1_565 yes
In2 In5 In5 59.217(8) . 1_545 yes
In2 In5 In5 120.783(8) . 1_565 yes
In2 In5 In6 117.431(7) . . yes
In2 In5 In6 171.38(3) . 1_565 yes
In2 In5 S5 41.46(4) . . yes
In2 In5 S9 43.54(6) . . yes
In2 In5 S9 86.77(5) . 1_565 yes
In2 In5 S10 128.37(5) . . yes
In2 In5 S12 90.96(5) . 1_655 yes
In2 In5 S12 141.60(6) . 1_665 yes
In2 In5 In5 120.783(8) 1_565 1_545 yes
In2 In5 In5 59.217(8) 1_565 1_565 yes
In2 In5 In6 171.38(3) 1_565 . yes
In2 In5 In6 117.431(7) 1_565 1_565 yes
In2 In5 S5 41.46(4) 1_565 . yes
In2 In5 S9 86.77(5) 1_565 . yes
In2 In5 S9 43.54(6) 1_565 1_565 yes
In2 In5 S10 128.37(5) 1_565 . yes
In2 In5 S12 141.60(6) 1_565 1_655 yes
In2 In5 S12 90.96(5) 1_565 1_665 yes
In5 In5 In5 180.0 1_545 1_565 yes
In5 In5 In6 58.946(6) 1_545 . yes
In5 In5 In6 121.054(6) 1_545 1_565 yes
In5 In5 S5 90.0 1_545 . yes
In5 In5 S9 49.23(4) 1_545 . yes
In5 In5 S9 130.77(4) 1_545 1_565 yes
In5 In5 S10 90.0 1_545 . yes
In5 In5 S12 41.46(4) 1_545 1_655 yes
In5 In5 S12 138.54(4) 1_545 1_665 yes
In5 In5 In6 121.054(6) 1_565 . yes
In5 In5 In6 58.946(6) 1_565 1_565 yes
In5 In5 S5 90.0 1_565 . yes
In5 In5 S9 130.77(4) 1_565 . yes
In5 In5 S9 49.23(4) 1_565 1_565 yes
In5 In5 S10 90.0 1_565 . yes
In5 In5 S12 138.54(4) 1_565 1_655 yes
In5 In5 S12 41.46(4) 1_565 1_665 yes
In6 In5 In6 62.11(1) . 1_565 yes
In6 In5 S5 143.99(3) . . yes
In6 In5 S9 87.49(5) . . yes
In6 In5 S9 129.05(6) . 1_565 yes
In6 In5 S10 44.53(4) . . yes
In6 In5 S12 44.83(5) . 1_655 yes
In6 In5 S12 93.67(5) . 1_665 yes
In6 In5 S5 143.99(3) 1_565 . yes
In6 In5 S9 129.05(6) 1_565 . yes
In6 In5 S9 87.49(5) 1_565 1_565 yes
In6 In5 S10 44.53(4) 1_565 . yes
In6 In5 S12 93.67(5) 1_565 1_655 yes
In6 In5 S12 44.83(5) 1_565 1_665 yes
S5 In5 S9 84.22(7) . . yes
S5 In5 S9 84.22(7) . 1_565 yes
S5 In5 S10 165.53(8) . . yes
S5 In5 S12 100.16(7) . 1_655 yes
S5 In5 S12 100.16(7) . 1_665 yes
S9 In5 S9 81.55(7) . 1_565 yes
S9 In5 S10 84.83(7) . . yes
S9 In5 S12 90.42(5) . 1_655 yes
S9 In5 S12 170.47(7) . 1_665 yes
S9 In5 S10 84.83(7) 1_565 . yes
S9 In5 S12 170.47(7) 1_565 1_655 yes
S9 In5 S12 90.42(5) 1_565 1_665 yes
S10 In5 S12 89.35(7) . 1_655 yes
S10 In5 S12 89.35(7) . 1_665 yes
S12 In5 S12 97.07(8) 1_655 1_665 yes
In5 In6 In5 62.11(1) . 1_545 yes
In5 In6 In5 180.0 . 3_657 yes
In5 In6 In5 117.89(1) . 3_667 yes
In5 In6 In6 121.054(6) . 1_545 yes
In5 In6 In6 58.946(6) . 1_565 yes
In5 In6 S10 42.25(5) . . yes
In5 In6 S10 91.00(4) . 1_545 yes
In5 In6 S10 137.75(5) . 3_657 yes
In5 In6 S10 89.00(4) . 3_667 yes
In5 In6 S12 136.52(4) . 3_557 yes
In5 In6 S12 43.48(4) . 1_655 yes
In5 In6 In5 117.89(1) 1_545 3_657 yes
In5 In6 In5 180.0 1_545 3_667 yes
In5 In6 In6 58.946(6) 1_545 1_545 yes
In5 In6 In6 121.054(6) 1_545 1_565 yes
In5 In6 S10 91.00(4) 1_545 . yes
In5 In6 S10 42.25(5) 1_545 1_545 yes
In5 In6 S10 89.00(4) 1_545 3_657 yes
In5 In6 S10 137.75(5) 1_545 3_667 yes
In5 In6 S12 136.52(4) 1_545 3_557 yes
In5 In6 S12 43.48(4) 1_545 1_655 yes
In5 In6 In5 62.11(1) 3_657 3_667 yes
In5 In6 In6 58.946(6) 3_657 1_545 yes
In5 In6 In6 121.054(6) 3_657 1_565 yes
In5 In6 S10 137.75(5) 3_657 . yes
In5 In6 S10 89.00(4) 3_657 1_545 yes
In5 In6 S10 42.25(5) 3_657 3_657 yes
In5 In6 S10 91.00(4) 3_657 3_667 yes
In5 In6 S12 43.48(4) 3_657 3_557 yes
In5 In6 S12 136.52(4) 3_657 1_655 yes
In5 In6 In6 121.054(6) 3_667 1_545 yes
In5 In6 In6 58.946(6) 3_667 1_565 yes
In5 In6 S10 89.00(4) 3_667 . yes
In5 In6 S10 137.75(5) 3_667 1_545 yes
In5 In6 S10 91.00(4) 3_667 3_657 yes
In5 In6 S10 42.25(5) 3_667 3_667 yes
In5 In6 S12 43.48(4) 3_667 3_557 yes
In5 In6 S12 136.52(4) 3_667 1_655 yes
In6 In6 In6 180.0 1_545 1_565 yes
In6 In6 S10 137.26(4) 1_545 . yes
In6 In6 S10 42.74(4) 1_545 1_545 yes
In6 In6 S10 42.74(4) 1_545 3_657 yes
In6 In6 S10 137.26(4) 1_545 3_667 yes
In6 In6 S12 90.0 1_545 3_557 yes
In6 In6 S12 90.0 1_545 1_655 yes
In6 In6 S10 42.74(4) 1_565 . yes
In6 In6 S10 137.26(4) 1_565 1_545 yes
In6 In6 S10 137.26(4) 1_565 3_657 yes
In6 In6 S10 42.74(4) 1_565 3_667 yes
In6 In6 S12 90.0 1_565 3_557 yes
In6 In6 S12 90.0 1_565 1_655 yes
S10 In6 S10 94.51(7) . 1_545 yes
S10 In6 S10 180.0 . 3_657 yes
S10 In6 S10 85.49(7) . 3_667 yes
S10 In6 S12 94.28(6) . 3_557 yes
S10 In6 S12 85.72(6) . 1_655 yes
S10 In6 S10 85.49(7) 1_545 3_657 yes
S10 In6 S10 180.0 1_545 3_667 yes
S10 In6 S12 94.28(6) 1_545 3_557 yes
S10 In6 S12 85.72(6) 1_545 1_655 yes
S10 In6 S10 94.51(7) 3_657 3_667 yes
S10 In6 S12 85.72(6) 3_657 3_557 yes
S10 In6 S12 94.28(6) 3_657 1_655 yes
S10 In6 S12 85.72(6) 3_667 3_557 yes
S10 In6 S12 94.28(6) 3_667 1_655 yes
S12 In6 S12 180.0000(1) 3_557 1_655 yes
In1 Fe1i In1 180.0 1_545 1_565 yes
In1 Fe1i In4 60.303(8) 1_545 . yes
In1 Fe1i In4 60.747(7) 1_545 3_557 yes
In1 Fe1i In4 119.697(8) 1_545 1_565 yes
In1 Fe1i In4 119.253(7) 1_545 3_567 yes
In1 Fe1i S1 90.0 1_545 . yes
In1 Fe1i S2 46.691(10) 1_545 . yes
In1 Fe1i S2 133.309(10) 1_545 1_565 yes
In1 Fe1i S3 90.0 1_545 . yes
In1 Fe1i S4 40.95(4) 1_545 . yes
In1 Fe1i S4 139.05(4) 1_545 1_565 yes
In1 Fe1i In4 119.697(8) 1_565 . yes
In1 Fe1i In4 119.253(7) 1_565 3_557 yes
In1 Fe1i In4 60.303(8) 1_565 1_565 yes
In1 Fe1i In4 60.747(7) 1_565 3_567 yes
In1 Fe1i S1 90.0 1_565 . yes
In1 Fe1i S2 133.309(10) 1_565 . yes
In1 Fe1i S2 46.691(10) 1_565 1_565 yes
In1 Fe1i S3 90.0 1_565 . yes
In1 Fe1i S4 139.05(4) 1_565 . yes
In1 Fe1i S4 40.95(4) 1_565 1_565 yes
In4 Fe1i In4 88.34(2) . 3_557 yes
In4 Fe1i In4 59.39(1) . 1_565 yes
In4 Fe1i In4 117.079(9) . 3_567 yes
In4 Fe1i S1 40.99(4) . . yes
In4 Fe1i S2 44.552(9) . . yes
In4 Fe1i S2 88.111(7) . 1_565 yes
In4 Fe1i S3 129.63(4) . . yes
In4 Fe1i S4 87.36(5) . . yes
In4 Fe1i S4 134.61(6) . 1_565 yes
In4 Fe1i In4 117.079(9) 3_557 1_565 yes
In4 Fe1i In4 58.51(1) 3_557 3_567 yes
In4 Fe1i S1 128.87(4) 3_557 . yes
In4 Fe1i S2 43.788(10) 3_557 . yes
In4 Fe1i S2 87.047(7) 3_557 1_565 yes
In4 Fe1i S3 41.54(4) 3_557 . yes
In4 Fe1i S4 89.23(5) 3_557 . yes
In4 Fe1i S4 136.46(6) 3_557 1_565 yes
In4 Fe1i In4 88.34(2) 1_565 3_567 yes
In4 Fe1i S1 40.99(4) 1_565 . yes
In4 Fe1i S2 88.111(7) 1_565 . yes
In4 Fe1i S2 44.552(9) 1_565 1_565 yes
In4 Fe1i S3 129.63(4) 1_565 . yes
In4 Fe1i S4 134.61(6) 1_565 . yes
In4 Fe1i S4 87.36(5) 1_565 1_565 yes
In4 Fe1i S1 128.87(4) 3_567 . yes
In4 Fe1i S2 87.047(7) 3_567 . yes
In4 Fe1i S2 43.788(10) 3_567 1_565 yes
In4 Fe1i S3 41.54(4) 3_567 . yes
In4 Fe1i S4 136.46(6) 3_567 . yes
In4 Fe1i S4 89.23(5) 3_567 1_565 yes
S1 Fe1i S2 85.29(4) . . yes
S1 Fe1i S2 85.29(4) . 1_565 yes
S1 Fe1i S3 166.91(7) . . yes
S1 Fe1i S4 93.62(7) . . yes
S1 Fe1i S4 93.62(7) . 1_565 yes
S2 Fe1i S2 86.6187(2) . 1_565 yes
S2 Fe1i S3 85.19(4) . . yes
S2 Fe1i S4 87.63(4) . . yes
S2 Fe1i S4 174.22(4) . 1_565 yes
S2 Fe1i S3 85.19(4) 1_565 . yes
S2 Fe1i S4 174.22(4) 1_565 . yes
S2 Fe1i S4 87.63(4) 1_565 1_565 yes
S3 Fe1i S4 94.95(7) . . yes
S3 Fe1i S4 94.95(7) . 1_565 yes
S4 Fe1i S4 98.11(8) . 1_565 yes
Pb1 Fe2i In2 90.0 1_645 1_545 yes
Pb1 Fe2i In2 90.0 1_645 1_565 yes
Pb1 Fe2i In2 140.46(3) 1_645 3_656 yes
Pb1 Fe2i In3 147.380(7) 1_645 . yes
Pb1 Fe2i In3 147.380(7) 1_645 1_545 yes
Pb1 Fe2i In3 86.33(1) 1_645 3_656 yes
Pb1 Fe2i In3 86.33(1) 1_645 3_666 yes
Pb1 Fe2i In5 87.04(1) 1_645 . yes
Pb1 Fe2i In5 87.04(1) 1_645 1_545 yes
Pb1 Fe2i S5 59.58(5) 1_645 . yes
Pb1 Fe2i S5 59.58(5) 1_645 1_545 yes
Pb1 Fe2i S7 55.31(5) 1_645 3_656 yes
Pb1 Fe2i S8 123.405(4) 1_645 . yes
Pb1 Fe2i S8 123.405(4) 1_645 1_545 yes
Pb1 Fe2i S9 129.89(6) 1_645 . yes
In2 Fe2i In2 180.0 1_545 1_565 yes
In2 Fe2i In2 90.0 1_545 3_656 yes
In2 Fe2i In3 119.684(8) 1_545 . yes
In2 Fe2i In3 60.316(8) 1_545 1_545 yes
In2 Fe2i In3 60.016(8) 1_545 3_656 yes
In2 Fe2i In3 119.984(8) 1_545 3_666 yes
In2 Fe2i In5 120.783(8) 1_545 . yes
In2 Fe2i In5 59.217(8) 1_545 1_545 yes
In2 Fe2i S5 139.98(4) 1_545 . yes
In2 Fe2i S5 40.02(4) 1_545 1_545 yes
In2 Fe2i S7 90.0 1_545 3_656 yes
In2 Fe2i S8 134.44(1) 1_545 . yes
In2 Fe2i S8 45.56(1) 1_545 1_545 yes
In2 Fe2i S9 90.0 1_545 . yes
In2 Fe2i In2 90.0 1_565 3_656 yes
In2 Fe2i In3 60.316(8) 1_565 . yes
In2 Fe2i In3 119.684(8) 1_565 1_545 yes
In2 Fe2i In3 119.984(8) 1_565 3_656 yes
In2 Fe2i In3 60.016(8) 1_565 3_666 yes
In2 Fe2i In5 59.217(8) 1_565 . yes
In2 Fe2i In5 120.783(8) 1_565 1_545 yes
In2 Fe2i S5 40.02(4) 1_565 . yes
In2 Fe2i S5 139.98(4) 1_565 1_545 yes
In2 Fe2i S7 90.0 1_565 3_656 yes
In2 Fe2i S8 45.56(1) 1_565 . yes
In2 Fe2i S8 134.44(1) 1_565 1_545 yes
In2 Fe2i S9 90.0 1_565 . yes
In2 Fe2i In3 59.08(2) 3_656 . yes
In2 Fe2i In3 59.08(2) 3_656 1_545 yes
In2 Fe2i In3 59.96(2) 3_656 3_656 yes
In2 Fe2i In3 59.96(2) 3_656 3_666 yes
In2 Fe2i In5 125.86(3) 3_656 . yes
In2 Fe2i In5 125.86(3) 3_656 1_545 yes
In2 Fe2i S5 130.01(4) 3_656 . yes
In2 Fe2i S5 130.01(4) 3_656 1_545 yes
In2 Fe2i S7 85.15(6) 3_656 3_656 yes
In2 Fe2i S8 44.44(1) 3_656 . yes
In2 Fe2i S8 44.44(1) 3_656 1_545 yes
In2 Fe2i S9 89.65(7) 3_656 . yes
In3 Fe2i In3 59.37(1) . 1_545 yes
In3 Fe2i In3 119.041(9) . 3_656 yes
In3 Fe2i In3 89.45(1) . 3_666 yes
In3 Fe2i In5 66.89(2) . . yes
In3 Fe2i In5 96.57(1) . 1_545 yes
In3 Fe2i S5 87.86(5) . . yes
In3 Fe2i S5 136.15(6) . 1_545 yes
In3 Fe2i S7 130.88(4) . 3_656 yes
In3 Fe2i S8 44.468(9) . . yes
In3 Fe2i S8 88.845(8) . 1_545 yes
In3 Fe2i S9 45.28(4) . . yes
In3 Fe2i In3 89.45(1) 1_545 3_656 yes
In3 Fe2i In3 119.041(9) 1_545 3_666 yes
In3 Fe2i In5 96.57(1) 1_545 . yes
In3 Fe2i In5 66.89(2) 1_545 1_545 yes
In3 Fe2i S5 136.15(6) 1_545 . yes
In3 Fe2i S5 87.86(5) 1_545 1_545 yes
In3 Fe2i S7 130.88(4) 1_545 3_656 yes
In3 Fe2i S8 88.845(8) 1_545 . yes
In3 Fe2i S8 44.468(9) 1_545 1_545 yes
In3 Fe2i S9 45.28(4) 1_545 . yes
In3 Fe2i In3 59.97(1) 3_656 3_666 yes
In3 Fe2i In5 173.32(2) 3_656 . yes
In3 Fe2i In5 118.794(8) 3_656 1_545 yes
In3 Fe2i S5 133.85(6) 3_656 . yes
In3 Fe2i S5 85.84(5) 3_656 1_545 yes
In3 Fe2i S7 41.70(4) 3_656 3_656 yes
In3 Fe2i S8 89.574(7) 3_656 . yes
In3 Fe2i S8 44.986(9) 3_656 1_545 yes
In3 Fe2i S9 134.74(4) 3_656 . yes
In3 Fe2i In5 118.794(8) 3_666 . yes
In3 Fe2i In5 173.32(2) 3_666 1_545 yes
In3 Fe2i S5 85.84(5) 3_666 . yes
In3 Fe2i S5 133.85(6) 3_666 1_545 yes
In3 Fe2i S7 41.70(4) 3_666 3_656 yes
In3 Fe2i S8 44.986(9) 3_666 . yes
In3 Fe2i S8 89.574(7) 3_666 1_545 yes
In3 Fe2i S9 134.74(4) 3_666 . yes
In5 Fe2i In5 61.57(1) . 1_545 yes
In5 Fe2i S5 40.70(6) . . yes
In5 Fe2i S5 91.47(5) . 1_545 yes
In5 Fe2i S7 132.50(4) . 3_656 yes
In5 Fe2i S8 93.436(9) . . yes
In5 Fe2i S8 140.95(1) . 1_545 yes
In5 Fe2i S9 51.34(5) . . yes
In5 Fe2i S5 91.47(5) 1_545 . yes
In5 Fe2i S5 40.70(6) 1_545 1_545 yes
In5 Fe2i S7 132.50(4) 1_545 3_656 yes
In5 Fe2i S8 140.95(1) 1_545 . yes
In5 Fe2i S8 93.436(9) 1_545 1_545 yes
In5 Fe2i S9 51.34(5) 1_545 . yes
S5 Fe2i S5 99.96(8) . 1_545 yes
S5 Fe2i S7 92.17(7) . 3_656 yes
S5 Fe2i S8 85.57(4) . . yes
S5 Fe2i S8 174.37(4) . 1_545 yes
S5 Fe2i S9 91.17(7) . . yes
S5 Fe2i S7 92.17(7) 1_545 3_656 yes
S5 Fe2i S8 174.37(4) 1_545 . yes
S5 Fe2i S8 85.57(4) 1_545 1_545 yes
S5 Fe2i S9 91.17(7) 1_545 . yes
S7 Fe2i S8 86.54(4) 3_656 . yes
S7 Fe2i S8 86.54(4) 3_656 1_545 yes
S7 Fe2i S9 174.80(8) 3_656 . yes
S8 Fe2i S8 88.885(1) . 1_545 yes
S8 Fe2i S9 89.75(4) . . yes
S8 Fe2i S9 89.75(4) 1_545 . yes
In2 Fe3i In2 59.37(1) . 1_565 yes
In2 Fe3i In2 60.96(2) . 3_656 yes
In2 Fe3i In2 90.55(1) . 3_666 yes
In2 Fe3i In3 60.316(8) . 1_545 yes
In2 Fe3i In3 119.684(8) . 1_565 yes
In2 Fe3i S7 85.86(5) . . yes
In2 Fe3i S7 131.82(6) . 1_565 yes
In2 Fe3i S8 45.009(10) . . yes
In2 Fe3i S9 41.92(6) . . yes
In2 Fe3i S9 86.87(5) . 1_565 yes
In2 Fe3i S11 135.47(4) . . yes
In2 Fe3i In2 90.55(1) 1_565 3_656 yes
In2 Fe3i In2 60.96(2) 1_565 3_666 yes
In2 Fe3i In3 119.684(8) 1_565 1_545 yes
In2 Fe3i In3 60.316(8) 1_565 1_565 yes
In2 Fe3i S7 131.82(6) 1_565 . yes
In2 Fe3i S7 85.86(5) 1_565 1_565 yes
In2 Fe3i S8 45.009(10) 1_565 . yes
In2 Fe3i S9 86.87(5) 1_565 . yes
In2 Fe3i S9 41.92(6) 1_565 1_565 yes
In2 Fe3i S11 135.47(4) 1_565 . yes
In2 Fe3i In2 59.97(1) 3_656 3_666 yes
In2 Fe3i In3 60.016(8) 3_656 1_545 yes
In2 Fe3i In3 119.984(8) 3_656 1_565 yes
In2 Fe3i S7 41.54(5) 3_656 . yes
In2 Fe3i S7 89.84(5) 3_656 1_565 yes
In2 Fe3i S8 45.54(1) 3_656 . yes
In2 Fe3i S9 88.82(5) 3_656 . yes
In2 Fe3i S9 132.47(6) 3_656 1_565 yes
In2 Fe3i S11 133.98(4) 3_656 . yes
In2 Fe3i In3 119.984(8) 3_666 1_545 yes
In2 Fe3i In3 60.016(8) 3_666 1_565 yes
In2 Fe3i S7 89.84(5) 3_666 . yes
In2 Fe3i S7 41.54(5) 3_666 1_565 yes
In2 Fe3i S8 45.54(1) 3_666 . yes
In2 Fe3i S9 132.47(6) 3_666 . yes
In2 Fe3i S9 88.82(5) 3_666 1_565 yes
In2 Fe3i S11 133.98(4) 3_666 . yes
In3 Fe3i In3 180.0 1_545 1_565 yes
In3 Fe3i S7 41.75(4) 1_545 . yes
In3 Fe3i S7 138.25(4) 1_545 1_565 yes
In3 Fe3i S8 90.0 1_545 . yes
In3 Fe3i S9 45.89(4) 1_545 . yes
In3 Fe3i S9 134.11(4) 1_545 1_565 yes
In3 Fe3i S11 90.0 1_545 . yes
In3 Fe3i S7 138.25(4) 1_565 . yes
In3 Fe3i S7 41.75(4) 1_565 1_565 yes
In3 Fe3i S8 90.0 1_565 . yes
In3 Fe3i S9 134.11(4) 1_565 . yes
In3 Fe3i S9 45.89(4) 1_565 1_565 yes
In3 Fe3i S11 90.0 1_565 . yes
S7 Fe3i S7 96.51(8) . 1_565 yes
S7 Fe3i S8 86.94(5) . . yes
S7 Fe3i S9 87.31(5) . . yes
S7 Fe3i S9 172.60(7) . 1_565 yes
S7 Fe3i S11 92.61(6) . . yes
S7 Fe3i S8 86.94(5) 1_565 . yes
S7 Fe3i S9 172.60(7) 1_565 . yes
S7 Fe3i S9 87.31(5) 1_565 1_565 yes
S7 Fe3i S11 92.61(6) 1_565 . yes
S8 Fe3i S9 86.93(6) . . yes
S8 Fe3i S9 86.93(6) . 1_565 yes
S8 Fe3i S11 179.32(5) . . yes
S9 Fe3i S9 88.23(8) . 1_565 yes
S9 Fe3i S11 93.55(7) . . yes
S9 Fe3i S11 93.55(7) 1_565 . yes
In1 Fe4i In1 59.39(1) . 1_545 yes
In1 Fe4i In1 91.66(1) . 3_557 yes
In1 Fe4i In1 62.92(2) . 3_567 yes
In1 Fe4i In4 119.697(8) . 1_545 yes
In1 Fe4i In4 60.303(8) . 1_565 yes
In1 Fe4i S1 39.94(5) . . yes
In1 Fe4i S1 88.41(5) . 1_545 yes
In1 Fe4i S2 46.235(9) . . yes
In1 Fe4i S3 130.98(5) . 3_557 yes
In1 Fe4i S3 86.24(5) . 3_567 yes
In1 Fe4i S12 136.61(4) . . yes
In1 Fe4i In1 62.92(2) 1_545 3_557 yes
In1 Fe4i In1 91.66(1) 1_545 3_567 yes
In1 Fe4i In4 60.303(8) 1_545 1_545 yes
In1 Fe4i In4 119.697(8) 1_545 1_565 yes
In1 Fe4i S1 88.41(5) 1_545 . yes
In1 Fe4i S1 39.94(5) 1_545 1_545 yes
In1 Fe4i S2 46.235(9) 1_545 . yes
In1 Fe4i S3 86.24(5) 1_545 3_557 yes
In1 Fe4i S3 130.98(5) 1_545 3_567 yes
In1 Fe4i S12 136.61(4) 1_545 . yes
In1 Fe4i In1 58.505(10) 3_557 3_567 yes
In1 Fe4i In4 60.747(7) 3_557 1_545 yes
In1 Fe4i In4 119.253(7) 3_557 1_565 yes
In1 Fe4i S1 131.13(5) 3_557 . yes
In1 Fe4i S1 85.92(5) 3_557 1_545 yes
In1 Fe4i S2 45.425(9) 3_557 . yes
In1 Fe4i S3 39.56(5) 3_557 3_557 yes
In1 Fe4i S3 86.59(4) 3_557 3_567 yes
In1 Fe4i S12 131.60(4) 3_557 . yes
In1 Fe4i In4 119.253(7) 3_567 1_545 yes
In1 Fe4i In4 60.747(7) 3_567 1_565 yes
In1 Fe4i S1 85.92(5) 3_567 . yes
In1 Fe4i S1 131.13(5) 3_567 1_545 yes
In1 Fe4i S2 45.425(9) 3_567 . yes
In1 Fe4i S3 86.59(4) 3_567 3_557 yes
In1 Fe4i S3 39.56(5) 3_567 3_567 yes
In1 Fe4i S12 131.60(4) 3_567 . yes
In4 Fe4i In4 180.0 1_545 1_565 yes
In4 Fe4i S1 138.23(4) 1_545 . yes
In4 Fe4i S1 41.77(4) 1_545 1_545 yes
In4 Fe4i S2 90.0 1_545 . yes
In4 Fe4i S3 43.28(4) 1_545 3_557 yes
In4 Fe4i S3 136.72(4) 1_545 3_567 yes
In4 Fe4i S12 90.0 1_545 . yes
In4 Fe4i S1 41.77(4) 1_565 . yes
In4 Fe4i S1 138.23(4) 1_565 1_545 yes
In4 Fe4i S2 90.0 1_565 . yes
In4 Fe4i S3 136.72(4) 1_565 3_557 yes
In4 Fe4i S3 43.28(4) 1_565 3_567 yes
In4 Fe4i S12 90.0 1_565 . yes
S1 Fe4i S1 96.47(8) . 1_545 yes
S1 Fe4i S2 85.92(5) . . yes
S1 Fe4i S3 170.66(7) . 3_557 yes
S1 Fe4i S3 84.30(5) . 3_567 yes
S1 Fe4i S12 96.74(6) . . yes
S1 Fe4i S2 85.92(5) 1_545 . yes
S1 Fe4i S3 84.30(5) 1_545 3_557 yes
S1 Fe4i S3 170.66(7) 1_545 3_567 yes
S1 Fe4i S12 96.74(6) 1_545 . yes
S2 Fe4i S3 84.85(5) . 3_557 yes
S2 Fe4i S3 84.85(5) . 3_567 yes
S2 Fe4i S12 175.99(5) . . yes
S3 Fe4i S3 93.44(7) 3_557 3_567 yes
S3 Fe4i S12 92.40(6) 3_557 . yes
S3 Fe4i S12 92.40(6) 3_567 . yes
In2 Fe5i In2 61.57(1) . 1_565 yes
In2 Fe5i In5 59.217(8) . 1_545 yes
In2 Fe5i In5 120.783(8) . 1_565 yes
In2 Fe5i In6 117.431(6) . . yes
In2 Fe5i In6 171.38(1) . 1_565 yes
In2 Fe5i S5 41.46(4) . . yes
In2 Fe5i S9 43.54(5) . . yes
In2 Fe5i S9 86.77(4) . 1_565 yes
In2 Fe5i S10 128.37(4) . . yes
In2 Fe5i S12 90.96(5) . 1_655 yes
In2 Fe5i S12 141.60(5) . 1_665 yes
In2 Fe5i In5 120.783(8) 1_565 1_545 yes
In2 Fe5i In5 59.217(8) 1_565 1_565 yes
In2 Fe5i In6 171.38(1) 1_565 . yes
In2 Fe5i In6 117.431(6) 1_565 1_565 yes
In2 Fe5i S5 41.46(4) 1_565 . yes
In2 Fe5i S9 86.77(4) 1_565 . yes
In2 Fe5i S9 43.54(5) 1_565 1_565 yes
In2 Fe5i S10 128.37(4) 1_565 . yes
In2 Fe5i S12 141.60(5) 1_565 1_655 yes
In2 Fe5i S12 90.96(5) 1_565 1_665 yes
In5 Fe5i In5 180.0 1_545 1_565 yes
In5 Fe5i In6 58.946(6) 1_545 . yes
In5 Fe5i In6 121.054(6) 1_545 1_565 yes
In5 Fe5i S5 90.0 1_545 . yes
In5 Fe5i S9 49.23(4) 1_545 . yes
In5 Fe5i S9 130.77(4) 1_545 1_565 yes
In5 Fe5i S10 90.0 1_545 . yes
In5 Fe5i S12 41.46(4) 1_545 1_655 yes
In5 Fe5i S12 138.54(4) 1_545 1_665 yes
In5 Fe5i In6 121.054(6) 1_565 . yes
In5 Fe5i In6 58.946(6) 1_565 1_565 yes
In5 Fe5i S5 90.0 1_565 . yes
In5 Fe5i S9 130.77(4) 1_565 . yes
In5 Fe5i S9 49.23(4) 1_565 1_565 yes
In5 Fe5i S10 90.0 1_565 . yes
In5 Fe5i S12 138.54(4) 1_565 1_655 yes
In5 Fe5i S12 41.46(4) 1_565 1_665 yes
In6 Fe5i In6 62.1086(4) . 1_565 yes
In6 Fe5i S5 143.99(3) . . yes
In6 Fe5i S9 87.49(5) . . yes
In6 Fe5i S9 129.05(5) . 1_565 yes
In6 Fe5i S10 44.53(3) . . yes
In6 Fe5i S12 44.83(5) . 1_655 yes
In6 Fe5i S12 93.67(5) . 1_665 yes
In6 Fe5i S5 143.99(3) 1_565 . yes
In6 Fe5i S9 129.05(5) 1_565 . yes
In6 Fe5i S9 87.49(5) 1_565 1_565 yes
In6 Fe5i S10 44.53(3) 1_565 . yes
In6 Fe5i S12 93.67(5) 1_565 1_655 yes
In6 Fe5i S12 44.83(5) 1_565 1_665 yes
S5 Fe5i S9 84.22(7) . . yes
S5 Fe5i S9 84.22(7) . 1_565 yes
S5 Fe5i S10 165.53(7) . . yes
S5 Fe5i S12 100.16(6) . 1_655 yes
S5 Fe5i S12 100.16(6) . 1_665 yes
S9 Fe5i S9 81.55(7) . 1_565 yes
S9 Fe5i S10 84.83(6) . . yes
S9 Fe5i S12 90.42(5) . 1_655 yes
S9 Fe5i S12 170.47(6) . 1_665 yes
S9 Fe5i S10 84.83(6) 1_565 . yes
S9 Fe5i S12 170.47(6) 1_565 1_655 yes
S9 Fe5i S12 90.42(5) 1_565 1_665 yes
S10 Fe5i S12 89.35(6) . 1_655 yes
S10 Fe5i S12 89.35(6) . 1_665 yes
S12 Fe5i S12 97.07(8) 1_655 1_665 yes
In5 Fe6i In5 62.11(1) . 1_545 yes
In5 Fe6i In5 180.0 . 3_657 yes
In5 Fe6i In5 117.89(1) . 3_667 yes
In5 Fe6i In6 121.054(6) . 1_545 yes
In5 Fe6i In6 58.946(6) . 1_565 yes
In5 Fe6i S10 42.25(5) . . yes
In5 Fe6i S10 91.00(4) . 1_545 yes
In5 Fe6i S10 137.75(5) . 3_657 yes
In5 Fe6i S10 89.00(4) . 3_667 yes
In5 Fe6i S12 136.52(4) . 3_557 yes
In5 Fe6i S12 43.48(4) . 1_655 yes
In5 Fe6i In5 117.89(1) 1_545 3_657 yes
In5 Fe6i In5 180.0 1_545 3_667 yes
In5 Fe6i In6 58.946(6) 1_545 1_545 yes
In5 Fe6i In6 121.054(6) 1_545 1_565 yes
In5 Fe6i S10 91.00(4) 1_545 . yes
In5 Fe6i S10 42.25(5) 1_545 1_545 yes
In5 Fe6i S10 89.00(4) 1_545 3_657 yes
In5 Fe6i S10 137.75(5) 1_545 3_667 yes
In5 Fe6i S12 136.52(4) 1_545 3_557 yes
In5 Fe6i S12 43.48(4) 1_545 1_655 yes
In5 Fe6i In5 62.11(1) 3_657 3_667 yes
In5 Fe6i In6 58.946(6) 3_657 1_545 yes
In5 Fe6i In6 121.054(6) 3_657 1_565 yes
In5 Fe6i S10 137.75(5) 3_657 . yes
In5 Fe6i S10 89.00(4) 3_657 1_545 yes
In5 Fe6i S10 42.25(5) 3_657 3_657 yes
In5 Fe6i S10 91.00(4) 3_657 3_667 yes
In5 Fe6i S12 43.48(4) 3_657 3_557 yes
In5 Fe6i S12 136.52(4) 3_657 1_655 yes
In5 Fe6i In6 121.054(6) 3_667 1_545 yes
In5 Fe6i In6 58.946(6) 3_667 1_565 yes
In5 Fe6i S10 89.00(4) 3_667 . yes
In5 Fe6i S10 137.75(5) 3_667 1_545 yes
In5 Fe6i S10 91.00(4) 3_667 3_657 yes
In5 Fe6i S10 42.25(5) 3_667 3_667 yes
In5 Fe6i S12 43.48(4) 3_667 3_557 yes
In5 Fe6i S12 136.52(4) 3_667 1_655 yes
In6 Fe6i In6 180.0 1_545 1_565 yes
In6 Fe6i S10 137.26(4) 1_545 . yes
In6 Fe6i S10 42.74(4) 1_545 1_545 yes
In6 Fe6i S10 42.74(4) 1_545 3_657 yes
In6 Fe6i S10 137.26(4) 1_545 3_667 yes
In6 Fe6i S12 90.0 1_545 3_557 yes
In6 Fe6i S12 90.0 1_545 1_655 yes
In6 Fe6i S10 42.74(4) 1_565 . yes
In6 Fe6i S10 137.26(4) 1_565 1_545 yes
In6 Fe6i S10 137.26(4) 1_565 3_657 yes
In6 Fe6i S10 42.74(4) 1_565 3_667 yes
In6 Fe6i S12 90.0 1_565 3_557 yes
In6 Fe6i S12 90.0 1_565 1_655 yes
S10 Fe6i S10 94.51(7) . 1_545 yes
S10 Fe6i S10 180.0 . 3_657 yes
S10 Fe6i S10 85.49(7) . 3_667 yes
S10 Fe6i S12 94.28(6) . 3_557 yes
S10 Fe6i S12 85.72(6) . 1_655 yes
S10 Fe6i S10 85.49(7) 1_545 3_657 yes
S10 Fe6i S10 180.0 1_545 3_667 yes
S10 Fe6i S12 94.28(6) 1_545 3_557 yes
S10 Fe6i S12 85.72(6) 1_545 1_655 yes
S10 Fe6i S10 94.51(7) 3_657 3_667 yes
S10 Fe6i S12 85.72(6) 3_657 3_557 yes
S10 Fe6i S12 94.28(6) 3_657 1_655 yes
S10 Fe6i S12 85.72(6) 3_667 3_557 yes
S10 Fe6i S12 94.28(6) 3_667 1_655 yes
S12 Fe6i S12 180.0000(1) 3_557 1_655 yes
Pb1 S1 Pb1 74.08(5) . 1_545 yes
Pb1 S1 In1 91.45(6) . . yes
Pb1 S1 In4 164.07(8) . . yes
Pb1 S1 In4 93.61(2) . 1_565 yes
Pb1 S1 S1 127.04(3) . 1_545 yes
Pb1 S1 S1 52.96(3) . 1_565 yes
Pb1 S1 S2 141.63(8) . . yes
Pb1 S1 S2 98.22(3) . 1_565 yes
Pb1 S1 S3 142.13(3) . 3_567 yes
Pb1 S1 S4 88.47(6) . . yes
Pb1 S1 S4 49.20(5) . 1_565 yes
Pb1 S1 S5 62.85(5) . 1_455 yes
Pb1 S1 S12 126.31(7) . . yes
Pb1 S1 S12 89.54(5) . 1_565 yes
Pb1 S1 In1 91.45(6) 1_545 . yes
Pb1 S1 In4 93.61(2) 1_545 . yes
Pb1 S1 In4 164.07(8) 1_545 1_565 yes
Pb1 S1 S1 52.96(3) 1_545 1_545 yes
Pb1 S1 S1 127.04(3) 1_545 1_565 yes
Pb1 S1 S2 98.22(3) 1_545 . yes
Pb1 S1 S2 141.63(8) 1_545 1_565 yes
Pb1 S1 S3 142.13(3) 1_545 3_567 yes
Pb1 S1 S4 49.20(5) 1_545 . yes
Pb1 S1 S4 88.47(6) 1_545 1_565 yes
Pb1 S1 S5 62.85(5) 1_545 1_455 yes
Pb1 S1 S12 89.54(5) 1_545 . yes
Pb1 S1 S12 126.31(7) 1_545 1_565 yes
In1 S1 In4 99.07(7) . . yes
In1 S1 In4 99.07(7) . 1_565 yes
In1 S1 S1 90.0 . 1_545 yes
In1 S1 S1 90.0 . 1_565 yes
In1 S1 S2 50.62(4) . . yes
In1 S1 S2 50.62(4) . 1_565 yes
In1 S1 S3 96.69(8) . 3_567 yes
In1 S1 S4 43.43(5) . . yes
In1 S1 S4 43.43(5) . 1_565 yes
In1 S1 S5 146.95(10) . 1_455 yes
In1 S1 S12 140.72(6) . . yes
In1 S1 S12 140.72(6) . 1_565 yes
In4 S1 In4 96.47(8) . 1_565 yes
In4 S1 S1 41.77(4) . 1_545 yes
In4 S1 S1 138.23(4) . 1_565 yes
In4 S1 S2 48.73(3) . . yes
In4 S1 S2 97.70(7) . 1_565 yes
In4 S1 S3 48.61(4) . 3_567 yes
In4 S1 S4 90.99(4) . . yes
In4 S1 S4 142.50(8) . 1_565 yes
In4 S1 S5 102.75(7) . 1_455 yes
In4 S1 S12 41.71(5) . . yes
In4 S1 S12 89.81(7) . 1_565 yes
In4 S1 S1 138.23(4) 1_565 1_545 yes
In4 S1 S1 41.77(4) 1_565 1_565 yes
In4 S1 S2 97.70(7) 1_565 . yes
In4 S1 S2 48.73(3) 1_565 1_565 yes
In4 S1 S3 48.61(4) 1_565 3_567 yes
In4 S1 S4 142.50(8) 1_565 . yes
In4 S1 S4 90.99(4) 1_565 1_565 yes
In4 S1 S5 102.75(7) 1_565 1_455 yes
In4 S1 S12 89.81(7) 1_565 . yes
In4 S1 S12 41.71(5) 1_565 1_565 yes
S1 S1 S1 180.0 1_545 1_565 yes
S1 S1 S2 57.86(2) 1_545 . yes
S1 S1 S2 122.14(2) 1_545 1_565 yes
S1 S1 S3 90.0 1_545 3_567 yes
S1 S1 S4 58.65(3) 1_545 . yes
S1 S1 S4 121.35(3) 1_545 1_565 yes
S1 S1 S5 90.0 1_545 1_455 yes
S1 S1 S12 60.12(3) 1_545 . yes
S1 S1 S12 119.88(3) 1_545 1_565 yes
S1 S1 S2 122.14(2) 1_565 . yes
S1 S1 S2 57.86(2) 1_565 1_565 yes
S1 S1 S3 90.0 1_565 3_567 yes
S1 S1 S4 121.35(3) 1_565 . yes
S1 S1 S4 58.65(3) 1_565 1_565 yes
S1 S1 S5 90.0 1_565 1_455 yes
S1 S1 S12 119.88(3) 1_565 . yes
S1 S1 S12 60.12(3) 1_565 1_565 yes
S2 S1 S2 64.28(4) . 1_565 yes
S2 S1 S3 61.11(5) . 3_567 yes
S2 S1 S4 60.95(4) . . yes
S2 S1 S4 93.90(6) . 1_565 yes
S2 S1 S5 146.89(3) . 1_455 yes
S2 S1 S12 90.40(5) . . yes
S2 S1 S12 122.48(7) . 1_565 yes
S2 S1 S3 61.11(5) 1_565 3_567 yes
S2 S1 S4 93.90(6) 1_565 . yes
S2 S1 S4 60.95(4) 1_565 1_565 yes
S2 S1 S5 146.89(3) 1_565 1_455 yes
S2 S1 S12 122.48(7) 1_565 . yes
S2 S1 S12 90.40(5) 1_565 1_565 yes
S3 S1 S4 122.06(7) 3_567 . yes
S3 S1 S4 122.06(7) 3_567 1_565 yes
S3 S1 S5 116.36(9) 3_567 1_455 yes
S3 S1 S12 61.43(6) 3_567 . yes
S3 S1 S12 61.43(6) 3_567 1_565 yes
S4 S1 S4 62.70(6) . 1_565 yes
S4 S1 S5 111.33(7) . 1_455 yes
S4 S1 S12 118.59(3) . . yes
S4 S1 S12 175.49(8) . 1_565 yes
S4 S1 S5 111.33(7) 1_565 1_455 yes
S4 S1 S12 175.49(8) 1_565 . yes
S4 S1 S12 118.59(3) 1_565 1_565 yes
S5 S1 S12 64.17(6) 1_455 . yes
S5 S1 S12 64.17(6) 1_455 1_565 yes
S12 S1 S12 59.76(5) . 1_565 yes
In1 S2 In1 86.62(2) . 1_545 yes
In1 S2 In1 180.0 . 3_557 yes
In1 S2 In1 93.38(2) . 3_567 yes
In1 S2 In4 89.21(2) . . yes
In1 S2 In4 90.79(2) . 3_557 yes
In1 S2 S1 44.09(4) . . yes
In1 S2 S1 90.66(3) . 1_545 yes
In1 S2 S1 135.91(4) . 3_557 yes
In1 S2 S1 89.34(3) . 3_567 yes
In1 S2 S2 133.309(10) . 1_545 yes
In1 S2 S2 46.691(10) . 1_565 yes
In1 S2 S3 44.29(3) . . yes
In1 S2 S3 90.75(3) . 1_545 yes
In1 S2 S3 135.71(3) . 3_557 yes
In1 S2 S3 89.25(3) . 3_567 yes
In1 S2 S4 43.311(10) . . yes
In1 S2 S4 136.689(10) . 3_557 yes
In1 S2 In1 93.38(2) 1_545 3_557 yes
In1 S2 In1 180.0 1_545 3_567 yes
In1 S2 In4 89.21(2) 1_545 . yes
In1 S2 In4 90.79(2) 1_545 3_557 yes
In1 S2 S1 90.66(3) 1_545 . yes
In1 S2 S1 44.09(4) 1_545 1_545 yes
In1 S2 S1 89.34(3) 1_545 3_557 yes
In1 S2 S1 135.91(4) 1_545 3_567 yes
In1 S2 S2 46.691(10) 1_545 1_545 yes
In1 S2 S2 133.309(10) 1_545 1_565 yes
In1 S2 S3 90.75(3) 1_545 . yes
In1 S2 S3 44.29(3) 1_545 1_545 yes
In1 S2 S3 89.25(3) 1_545 3_557 yes
In1 S2 S3 135.71(3) 1_545 3_567 yes
In1 S2 S4 43.311(10) 1_545 . yes
In1 S2 S4 136.689(10) 1_545 3_557 yes
In1 S2 In1 86.62(2) 3_557 3_567 yes
In1 S2 In4 90.79(2) 3_557 . yes
In1 S2 In4 89.21(2) 3_557 3_557 yes
In1 S2 S1 135.91(4) 3_557 . yes
In1 S2 S1 89.34(3) 3_557 1_545 yes
In1 S2 S1 44.09(4) 3_557 3_557 yes
In1 S2 S1 90.66(3) 3_557 3_567 yes
In1 S2 S2 46.691(10) 3_557 1_545 yes
In1 S2 S2 133.309(10) 3_557 1_565 yes
In1 S2 S3 135.71(3) 3_557 . yes
In1 S2 S3 89.25(3) 3_557 1_545 yes
In1 S2 S3 44.29(3) 3_557 3_557 yes
In1 S2 S3 90.75(3) 3_557 3_567 yes
In1 S2 S4 136.689(10) 3_557 . yes
In1 S2 S4 43.311(10) 3_557 3_557 yes
In1 S2 In4 90.79(2) 3_567 . yes
In1 S2 In4 89.21(2) 3_567 3_557 yes
In1 S2 S1 89.34(3) 3_567 . yes
In1 S2 S1 135.91(4) 3_567 1_545 yes
In1 S2 S1 90.66(3) 3_567 3_557 yes
In1 S2 S1 44.09(4) 3_567 3_567 yes
In1 S2 S2 133.309(10) 3_567 1_545 yes
In1 S2 S2 46.691(10) 3_567 1_565 yes
In1 S2 S3 89.25(3) 3_567 . yes
In1 S2 S3 135.71(3) 3_567 1_545 yes
In1 S2 S3 90.75(3) 3_567 3_557 yes
In1 S2 S3 44.29(3) 3_567 3_567 yes
In1 S2 S4 136.689(10) 3_567 . yes
In1 S2 S4 43.311(10) 3_567 3_557 yes
In4 S2 In4 180.0 . 3_557 yes
In4 S2 S1 45.36(3) . . yes
In4 S2 S1 45.36(3) . 1_545 yes
In4 S2 S1 134.64(3) . 3_557 yes
In4 S2 S1 134.64(3) . 3_567 yes
In4 S2 S2 90.0 . 1_545 yes
In4 S2 S2 90.0 . 1_565 yes
In4 S2 S3 133.39(3) . . yes
In4 S2 S3 133.39(3) . 1_545 yes
In4 S2 S3 46.61(3) . 3_557 yes
In4 S2 S3 46.61(3) . 3_567 yes
In4 S2 S4 88.49(4) . . yes
In4 S2 S4 91.51(4) . 3_557 yes
In4 S2 S1 134.64(3) 3_557 . yes
In4 S2 S1 134.64(3) 3_557 1_545 yes
In4 S2 S1 45.36(3) 3_557 3_557 yes
In4 S2 S1 45.36(3) 3_557 3_567 yes
In4 S2 S2 90.0 3_557 1_545 yes
In4 S2 S2 90.0 3_557 1_565 yes
In4 S2 S3 46.61(3) 3_557 . yes
In4 S2 S3 46.61(3) 3_557 1_545 yes
In4 S2 S3 133.39(3) 3_557 3_557 yes
In4 S2 S3 133.39(3) 3_557 3_567 yes
In4 S2 S4 91.51(4) 3_557 . yes
In4 S2 S4 88.49(4) 3_557 3_557 yes
S1 S2 S1 64.28(4) . 1_545 yes
S1 S2 S1 180.0 . 3_557 yes
S1 S2 S1 115.72(4) . 3_567 yes
S1 S2 S2 122.14(2) . 1_545 yes
S1 S2 S2 57.86(2) . 1_565 yes
S1 S2 S3 88.04(4) . . yes
S1 S2 S3 122.08(5) . 1_545 yes
S1 S2 S3 91.96(4) . 3_557 yes
S1 S2 S3 57.92(5) . 3_567 yes
S1 S2 S4 60.61(5) . . yes
S1 S2 S4 119.39(5) . 3_557 yes
S1 S2 S1 115.72(4) 1_545 3_557 yes
S1 S2 S1 180.0 1_545 3_567 yes
S1 S2 S2 57.86(2) 1_545 1_545 yes
S1 S2 S2 122.14(2) 1_545 1_565 yes
S1 S2 S3 122.08(5) 1_545 . yes
S1 S2 S3 88.04(4) 1_545 1_545 yes
S1 S2 S3 57.92(5) 1_545 3_557 yes
S1 S2 S3 91.96(4) 1_545 3_567 yes
S1 S2 S4 60.61(5) 1_545 . yes
S1 S2 S4 119.39(5) 1_545 3_557 yes
S1 S2 S1 64.28(4) 3_557 3_567 yes
S1 S2 S2 57.86(2) 3_557 1_545 yes
S1 S2 S2 122.14(2) 3_557 1_565 yes
S1 S2 S3 91.96(4) 3_557 . yes
S1 S2 S3 57.92(5) 3_557 1_545 yes
S1 S2 S3 88.04(4) 3_557 3_557 yes
S1 S2 S3 122.08(5) 3_557 3_567 yes
S1 S2 S4 119.39(5) 3_557 . yes
S1 S2 S4 60.61(5) 3_557 3_557 yes
S1 S2 S2 122.14(2) 3_567 1_545 yes
S1 S2 S2 57.86(2) 3_567 1_565 yes
S1 S2 S3 57.92(5) 3_567 . yes
S1 S2 S3 91.96(4) 3_567 1_545 yes
S1 S2 S3 122.08(5) 3_567 3_557 yes
S1 S2 S3 88.04(4) 3_567 3_567 yes
S1 S2 S4 119.39(5) 3_567 . yes
S1 S2 S4 60.61(5) 3_567 3_557 yes
S2 S2 S2 180.0 1_545 1_565 yes
S2 S2 S3 122.09(2) 1_545 . yes
S2 S2 S3 57.91(2) 1_545 1_545 yes
S2 S2 S3 57.91(2) 1_545 3_557 yes
S2 S2 S3 122.09(2) 1_545 3_567 yes
S2 S2 S4 90.0 1_545 . yes
S2 S2 S4 90.0 1_545 3_557 yes
S2 S2 S3 57.91(2) 1_565 . yes
S2 S2 S3 122.09(2) 1_565 1_545 yes
S2 S2 S3 122.09(2) 1_565 3_557 yes
S2 S2 S3 57.91(2) 1_565 3_567 yes
S2 S2 S4 90.0 1_565 . yes
S2 S2 S4 90.0 1_565 3_557 yes
S3 S2 S3 64.18(4) . 1_545 yes
S3 S2 S3 180.0 . 3_557 yes
S3 S2 S3 115.82(4) . 3_567 yes
S3 S2 S4 61.47(5) . . yes
S3 S2 S4 118.53(5) . 3_557 yes
S3 S2 S3 115.82(4) 1_545 3_557 yes
S3 S2 S3 180.0 1_545 3_567 yes
S3 S2 S4 61.47(5) 1_545 . yes
S3 S2 S4 118.53(5) 1_545 3_557 yes
S3 S2 S3 64.18(4) 3_557 3_567 yes
S3 S2 S4 118.53(5) 3_557 . yes
S3 S2 S4 61.47(5) 3_557 3_557 yes
S3 S2 S4 118.53(5) 3_567 . yes
S3 S2 S4 61.47(5) 3_567 3_557 yes
S4 S2 S4 180.0 . 3_557 yes
Pb2 S3 Pb2 77.94(6) . 1_565 yes
Pb2 S3 In1 100.06(6) . . yes
Pb2 S3 In4 91.21(2) . 3_557 yes
Pb2 S3 In4 159.52(9) . 3_567 yes
Pb2 S3 S1 137.17(4) . 3_567 yes
Pb2 S3 S2 101.60(3) . . yes
Pb2 S3 S2 150.38(8) . 1_565 yes
Pb2 S3 S3 51.03(3) . 1_545 yes
Pb2 S3 S3 128.97(3) . 1_565 yes
Pb2 S3 S4 58.07(5) . . yes
Pb2 S3 S4 96.71(7) . 1_565 yes
Pb2 S3 S10 55.27(5) . . yes
Pb2 S3 S12 79.09(5) . 3_557 yes
Pb2 S3 S12 116.85(8) . 3_567 yes
Pb2 S3 In1 100.06(6) 1_565 . yes
Pb2 S3 In4 159.52(9) 1_565 3_557 yes
Pb2 S3 In4 91.21(2) 1_565 3_567 yes
Pb2 S3 S1 137.17(4) 1_565 3_567 yes
Pb2 S3 S2 150.38(8) 1_565 . yes
Pb2 S3 S2 101.60(3) 1_565 1_565 yes
Pb2 S3 S3 128.97(3) 1_565 1_545 yes
Pb2 S3 S3 51.03(3) 1_565 1_565 yes
Pb2 S3 S4 96.71(7) 1_565 . yes
Pb2 S3 S4 58.07(5) 1_565 1_565 yes
Pb2 S3 S10 55.27(5) 1_565 . yes
Pb2 S3 S12 116.85(8) 1_565 3_557 yes
Pb2 S3 S12 79.09(5) 1_565 3_567 yes
In1 S3 In4 98.90(7) . 3_557 yes
In1 S3 In4 98.90(7) . 3_567 yes
In1 S3 S1 96.40(8) . 3_567 yes
In1 S3 S2 50.51(4) . . yes
In1 S3 S2 50.51(4) . 1_565 yes
In1 S3 S3 90.0 . 1_545 yes
In1 S3 S3 90.0 . 1_565 yes
In1 S3 S4 42.62(4) . . yes
In1 S3 S4 42.62(4) . 1_565 yes
In1 S3 S10 145.86(9) . . yes
In1 S3 S12 141.65(6) . 3_557 yes
In1 S3 S12 141.65(6) . 3_567 yes
In4 S3 In4 93.44(8) 3_557 3_567 yes
In4 S3 S1 47.08(4) 3_557 3_567 yes
In4 S3 S2 48.53(4) 3_557 . yes
In4 S3 S2 96.39(7) 3_557 1_565 yes
In4 S3 S3 43.28(4) 3_557 1_545 yes
In4 S3 S3 136.72(4) 3_557 1_565 yes
In4 S3 S4 92.01(4) 3_557 . yes
In4 S3 S4 141.49(9) 3_557 1_565 yes
In4 S3 S10 104.29(6) 3_557 . yes
In4 S3 S12 43.22(5) 3_557 3_557 yes
In4 S3 S12 90.76(7) 3_557 3_567 yes
In4 S3 S1 47.08(4) 3_567 3_567 yes
In4 S3 S2 96.39(7) 3_567 . yes
In4 S3 S2 48.53(4) 3_567 1_565 yes
In4 S3 S3 136.72(4) 3_567 1_545 yes
In4 S3 S3 43.28(4) 3_567 1_565 yes
In4 S3 S4 141.49(9) 3_567 . yes
In4 S3 S4 92.01(4) 3_567 1_565 yes
In4 S3 S10 104.29(6) 3_567 . yes
In4 S3 S12 90.76(7) 3_567 3_557 yes
In4 S3 S12 43.22(5) 3_567 3_567 yes
S1 S3 S2 60.96(5) 3_567 . yes
S1 S3 S2 60.96(5) 3_567 1_565 yes
S1 S3 S3 90.0 3_567 1_545 yes
S1 S3 S3 90.0 3_567 1_565 yes
S1 S3 S4 121.39(7) 3_567 . yes
S1 S3 S4 121.39(7) 3_567 1_565 yes
S1 S3 S10 117.74(8) 3_567 . yes
S1 S3 S12 63.95(6) 3_567 3_557 yes
S1 S3 S12 63.95(6) 3_567 3_567 yes
S2 S3 S2 64.18(4) . 1_565 yes
S2 S3 S3 57.91(2) . 1_545 yes
S2 S3 S3 122.09(2) . 1_565 yes
S2 S3 S4 60.43(5) . . yes
S2 S3 S4 92.98(6) . 1_565 yes
S2 S3 S10 147.19(2) . . yes
S2 S3 S12 91.71(5) . 3_557 yes
S2 S3 S12 124.84(7) . 3_567 yes
S2 S3 S3 122.09(2) 1_565 1_545 yes
S2 S3 S3 57.91(2) 1_565 1_565 yes
S2 S3 S4 92.98(6) 1_565 . yes
S2 S3 S4 60.43(5) 1_565 1_565 yes
S2 S3 S10 147.19(2) 1_565 . yes
S2 S3 S12 124.84(7) 1_565 3_557 yes
S2 S3 S12 91.71(5) 1_565 3_567 yes
S3 S3 S3 180.0 1_545 1_565 yes
S3 S3 S4 59.11(3) 1_545 . yes
S3 S3 S4 120.89(3) 1_545 1_565 yes
S3 S3 S10 90.0 1_545 . yes
S3 S3 S12 59.36(2) 1_545 3_557 yes
S3 S3 S12 120.64(2) 1_545 3_567 yes
S3 S3 S4 120.89(3) 1_565 . yes
S3 S3 S4 59.11(3) 1_565 1_565 yes
S3 S3 S10 90.0 1_565 . yes
S3 S3 S12 120.64(2) 1_565 3_557 yes
S3 S3 S12 59.36(2) 1_565 3_567 yes
S4 S3 S4 61.78(5) . 1_565 yes
S4 S3 S10 111.17(7) . . yes
S4 S3 S12 118.15(3) . 3_557 yes
S4 S3 S12 174.26(9) . 3_567 yes
S4 S3 S10 111.17(7) 1_565 . yes
S4 S3 S12 174.26(9) 1_565 3_557 yes
S4 S3 S12 118.15(3) 1_565 3_567 yes
S10 S3 S12 63.23(6) . 3_557 yes
S10 S3 S12 63.23(6) . 3_567 yes
S12 S3 S12 61.28(5) 3_557 3_567 yes
Pb1 S4 Pb2 163.93(9) 1_545 . yes
Pb1 S4 Pb3 83.94(6) 1_545 . yes
Pb1 S4 In1 97.99(7) 1_545 . yes
Pb1 S4 In1 97.99(7) 1_545 1_545 yes
Pb1 S4 S1 56.33(5) 1_545 . yes
Pb1 S4 S1 56.33(5) 1_545 1_545 yes
Pb1 S4 S2 101.72(7) 1_545 . yes
Pb1 S4 S3 140.30(6) 1_545 . yes
Pb1 S4 S3 140.30(6) 1_545 1_545 yes
Pb1 S4 S4 90.0 1_545 1_545 yes
Pb1 S4 S4 90.0 1_545 1_565 yes
Pb1 S4 S6 47.26(5) 1_545 . yes
Pb1 S4 S6 47.26(5) 1_545 1_545 yes
Pb1 S4 S11 119.25(7) 1_545 . yes
Pb1 S4 S11 119.25(7) 1_545 1_545 yes
Pb2 S4 Pb3 79.99(6) . . yes
Pb2 S4 In1 92.51(6) . . yes
Pb2 S4 In1 92.51(6) . 1_545 yes
Pb2 S4 S1 135.44(6) . . yes
Pb2 S4 S1 135.44(6) . 1_545 yes
Pb2 S4 S2 94.35(6) . . yes
Pb2 S4 S3 50.64(5) . . yes
Pb2 S4 S3 50.64(5) . 1_545 yes
Pb2 S4 S4 90.0 . 1_545 yes
Pb2 S4 S4 90.0 . 1_565 yes
Pb2 S4 S6 120.57(7) . . yes
Pb2 S4 S6 120.57(7) . 1_545 yes
Pb2 S4 S11 48.68(5) . . yes
Pb2 S4 S11 48.68(5) . 1_545 yes
Pb3 S4 In1 130.66(4) . . yes
Pb3 S4 In1 130.66(4) . 1_545 yes
Pb3 S4 S1 125.97(7) . . yes
Pb3 S4 S1 125.97(7) . 1_545 yes
Pb3 S4 S2 174.34(9) . . yes
Pb3 S4 S3 117.33(7) . . yes
Pb3 S4 S3 117.33(7) . 1_545 yes
Pb3 S4 S4 90.0 . 1_545 yes
Pb3 S4 S4 90.0 . 1_565 yes
Pb3 S4 S6 54.03(5) . . yes
Pb3 S4 S6 54.03(5) . 1_545 yes
Pb3 S4 S11 50.65(5) . . yes
Pb3 S4 S11 50.65(5) . 1_545 yes
In1 S4 In1 98.11(8) . 1_545 yes
In1 S4 S1 42.95(5) . . yes
In1 S4 S1 93.10(7) . 1_545 yes
In1 S4 S2 49.06(4) . . yes
In1 S4 S3 42.43(5) . . yes
In1 S4 S3 92.15(7) . 1_545 yes
In1 S4 S4 139.05(4) . 1_545 yes
In1 S4 S4 40.95(4) . 1_565 yes
In1 S4 S6 91.93(4) . . yes
In1 S4 S6 145.01(9) . 1_545 yes
In1 S4 S11 88.27(5) . . yes
In1 S4 S11 141.04(9) . 1_545 yes
In1 S4 S1 93.10(7) 1_545 . yes
In1 S4 S1 42.95(5) 1_545 1_545 yes
In1 S4 S2 49.06(4) 1_545 . yes
In1 S4 S3 92.15(7) 1_545 . yes
In1 S4 S3 42.43(5) 1_545 1_545 yes
In1 S4 S4 40.95(4) 1_545 1_545 yes
In1 S4 S4 139.05(4) 1_545 1_565 yes
In1 S4 S6 145.01(9) 1_545 . yes
In1 S4 S6 91.93(4) 1_545 1_545 yes
In1 S4 S11 141.04(9) 1_545 . yes
In1 S4 S11 88.27(5) 1_545 1_545 yes
S1 S4 S1 62.70(6) . 1_545 yes
S1 S4 S2 58.44(5) . . yes
S1 S4 S3 84.99(6) . . yes
S1 S4 S3 116.54(8) . 1_545 yes
S1 S4 S4 121.35(3) . 1_545 yes
S1 S4 S4 58.65(3) . 1_565 yes
S1 S4 S6 71.95(6) . . yes
S1 S4 S6 103.37(8) . 1_545 yes
S1 S4 S11 116.13(3) . . yes
S1 S4 S11 175.51(9) . 1_545 yes
S1 S4 S2 58.44(5) 1_545 . yes
S1 S4 S3 116.54(8) 1_545 . yes
S1 S4 S3 84.99(6) 1_545 1_545 yes
S1 S4 S4 58.65(3) 1_545 1_545 yes
S1 S4 S4 121.35(3) 1_545 1_565 yes
S1 S4 S6 103.37(8) 1_545 . yes
S1 S4 S6 71.95(6) 1_545 1_545 yes
S1 S4 S11 175.51(9) 1_545 . yes
S1 S4 S11 116.13(3) 1_545 1_545 yes
S2 S4 S3 58.10(5) . . yes
S2 S4 S3 58.10(5) . 1_545 yes
S2 S4 S4 90.0 . 1_545 yes
S2 S4 S4 90.0 . 1_565 yes
S2 S4 S6 130.22(7) . . yes
S2 S4 S6 130.22(7) . 1_545 yes
S2 S4 S11 125.16(6) . . yes
S2 S4 S11 125.16(6) . 1_545 yes
S3 S4 S3 61.78(5) . 1_545 yes
S3 S4 S4 120.89(3) . 1_545 yes
S3 S4 S4 59.11(3) . 1_565 yes
S3 S4 S6 116.89(3) . . yes
S3 S4 S6 170.48(9) . 1_545 yes
S3 S4 S11 67.14(6) . . yes
S3 S4 S11 99.24(8) . 1_545 yes
S3 S4 S4 59.11(3) 1_545 1_545 yes
S3 S4 S4 120.89(3) 1_545 1_565 yes
S3 S4 S6 170.48(9) 1_545 . yes
S3 S4 S6 116.89(3) 1_545 1_545 yes
S3 S4 S11 99.24(8) 1_545 . yes
S3 S4 S11 67.14(6) 1_545 1_545 yes
S4 S4 S4 180.0 1_545 1_565 yes
S4 S4 S6 121.33(3) 1_545 . yes
S4 S4 S6 58.67(3) 1_545 1_545 yes
S4 S4 S11 122.33(3) 1_545 . yes
S4 S4 S11 57.67(3) 1_545 1_545 yes
S4 S4 S6 58.67(3) 1_565 . yes
S4 S4 S6 121.33(3) 1_565 1_545 yes
S4 S4 S11 57.67(3) 1_565 . yes
S4 S4 S11 122.33(3) 1_565 1_545 yes
S6 S4 S6 62.67(6) . 1_545 yes
S6 S4 S11 72.29(6) . . yes
S6 S4 S11 104.60(8) . 1_545 yes
S6 S4 S11 104.60(8) 1_545 . yes
S6 S4 S11 72.29(6) 1_545 1_545 yes
S11 S4 S11 64.65(6) . 1_545 yes
Pb1 S5 Pb1 68.25(5) 1_645 1_655 yes
Pb1 S5 In2 81.23(4) 1_645 . yes
Pb1 S5 In2 134.98(9) 1_645 1_565 yes
Pb1 S5 In5 126.80(7) 1_645 . yes
Pb1 S5 S1 55.97(5) 1_645 1_655 yes
Pb1 S5 S5 55.87(2) 1_645 1_545 yes
Pb1 S5 S5 124.13(2) 1_645 1_565 yes
Pb1 S5 S7 54.41(5) 1_645 3_656 yes
Pb1 S5 S7 90.43(6) 1_645 3_666 yes
Pb1 S5 S8 114.90(6) 1_645 . yes
Pb1 S5 S9 114.06(2) 1_645 . yes
Pb1 S5 S9 177.23(6) 1_645 1_565 yes
Pb1 S5 S12 86.12(5) 1_645 1_655 yes
Pb1 S5 S12 119.37(7) 1_645 1_665 yes
Pb1 S5 In2 134.98(9) 1_655 . yes
Pb1 S5 In2 81.23(4) 1_655 1_565 yes
Pb1 S5 In5 126.80(7) 1_655 . yes
Pb1 S5 S1 55.97(5) 1_655 1_655 yes
Pb1 S5 S5 124.13(2) 1_655 1_545 yes
Pb1 S5 S5 55.87(2) 1_655 1_565 yes
Pb1 S5 S7 90.43(6) 1_655 3_656 yes
Pb1 S5 S7 54.41(5) 1_655 3_666 yes
Pb1 S5 S8 114.90(6) 1_655 . yes
Pb1 S5 S9 177.23(6) 1_655 . yes
Pb1 S5 S9 114.06(2) 1_655 1_565 yes
Pb1 S5 S12 119.37(7) 1_655 1_655 yes
Pb1 S5 S12 86.12(5) 1_655 1_665 yes
In2 S5 In2 99.96(9) . 1_565 yes
In2 S5 In5 97.85(7) . . yes
In2 S5 S1 129.12(5) . 1_655 yes
In2 S5 S5 40.02(4) . 1_545 yes
In2 S5 S5 139.98(4) . 1_565 yes
In2 S5 S7 44.55(5) . 3_656 yes
In2 S5 S7 95.28(7) . 3_666 yes
In2 S5 S8 49.98(4) . . yes
In2 S5 S9 45.37(5) . . yes
In2 S5 S9 95.99(8) . 1_565 yes
In2 S5 S12 89.35(5) . 1_655 yes
In2 S5 S12 138.64(9) . 1_665 yes
In2 S5 In5 97.85(7) 1_565 . yes
In2 S5 S1 129.12(5) 1_565 1_655 yes
In2 S5 S5 139.98(4) 1_565 1_545 yes
In2 S5 S5 40.02(4) 1_565 1_565 yes
In2 S5 S7 95.28(7) 1_565 3_656 yes
In2 S5 S7 44.55(5) 1_565 3_666 yes
In2 S5 S8 49.98(4) 1_565 . yes
In2 S5 S9 95.99(8) 1_565 . yes
In2 S5 S9 45.37(5) 1_565 1_565 yes
In2 S5 S12 138.64(9) 1_565 1_655 yes
In2 S5 S12 89.35(5) 1_565 1_665 yes
In5 S5 S1 88.90(8) . 1_655 yes
In5 S5 S5 90.0 . 1_545 yes
In5 S5 S5 90.0 . 1_565 yes
In5 S5 S7 141.93(6) . 3_656 yes
In5 S5 S7 141.93(6) . 3_666 yes
In5 S5 S8 103.07(8) . . yes
In5 S5 S9 53.39(6) . . yes
In5 S5 S9 53.39(6) . 1_565 yes
In5 S5 S12 40.81(4) . 1_655 yes
In5 S5 S12 40.81(4) . 1_665 yes
S1 S5 S5 90.0 1_655 1_545 yes
S1 S5 S5 90.0 1_655 1_565 yes
S1 S5 S7 109.74(8) 1_655 3_656 yes
S1 S5 S7 109.74(8) 1_655 3_666 yes
S1 S5 S8 168.04(9) 1_655 . yes
S1 S5 S9 126.44(7) 1_655 . yes
S1 S5 S9 126.44(7) 1_655 1_565 yes
S1 S5 S12 64.01(6) 1_655 1_655 yes
S1 S5 S12 64.01(6) 1_655 1_665 yes
S5 S5 S5 180.0 1_545 1_565 yes
S5 S5 S7 58.31(3) 1_545 3_656 yes
S5 S5 S7 121.69(3) 1_545 3_666 yes
S5 S5 S8 90.0 1_545 . yes
S5 S5 S9 58.20(3) 1_545 . yes
S5 S5 S9 121.80(3) 1_545 1_565 yes
S5 S5 S12 60.16(2) 1_545 1_655 yes
S5 S5 S12 119.84(2) 1_545 1_665 yes
S5 S5 S7 121.69(3) 1_565 3_656 yes
S5 S5 S7 58.31(3) 1_565 3_666 yes
S5 S5 S8 90.0 1_565 . yes
S5 S5 S9 121.80(3) 1_565 . yes
S5 S5 S9 58.20(3) 1_565 1_565 yes
S5 S5 S12 119.84(2) 1_565 1_655 yes
S5 S5 S12 60.16(2) 1_565 1_665 yes
S7 S5 S7 63.38(5) 3_656 3_666 yes
S7 S5 S8 60.50(5) 3_656 . yes
S7 S5 S9 89.85(6) 3_656 . yes
S7 S5 S9 123.43(8) 3_656 1_565 yes
S7 S5 S12 118.12(3) 3_656 1_655 yes
S7 S5 S12 173.75(9) 3_656 1_665 yes
S7 S5 S8 60.50(5) 3_666 . yes
S7 S5 S9 123.43(8) 3_666 . yes
S7 S5 S9 89.85(6) 3_666 1_565 yes
S7 S5 S12 173.75(9) 3_666 1_655 yes
S7 S5 S12 118.12(3) 3_666 1_665 yes
S8 S5 S9 62.93(5) . . yes
S8 S5 S9 62.93(5) . 1_565 yes
S8 S5 S12 125.72(6) . 1_655 yes
S8 S5 S12 125.72(6) . 1_665 yes
S9 S5 S9 63.59(6) . 1_565 yes
S9 S5 S12 62.81(6) . 1_655 yes
S9 S5 S12 93.86(7) . 1_665 yes
S9 S5 S12 93.86(7) 1_565 1_655 yes
S9 S5 S12 62.81(6) 1_565 1_665 yes
S12 S5 S12 59.67(5) 1_655 1_665 yes
Pb1 S6 Pb1 88.96(8) . 1_545 yes
Pb1 S6 Pb3 141.23(9) . . yes
Pb1 S6 Pb3 146.54(10) . 3_556 yes
Pb1 S6 Pb3 85.07(3) . 1_565 yes
Pb1 S6 Pb3 90.34(3) . 3_566 yes
Pb1 S6 S4 95.70(7) . . yes
Pb1 S6 S4 51.00(5) . 1_565 yes
Pb1 S6 S6 134.48(4) . 1_545 yes
Pb1 S6 S6 45.52(4) . 1_565 yes
Pb1 S6 S6 135.48(4) . 3_566 yes
Pb1 S6 S7 99.76(8) . 3_556 yes
Pb1 S6 S7 57.08(5) . 3_566 yes
Pb1 S6 Pb3 85.07(3) 1_545 . yes
Pb1 S6 Pb3 90.34(3) 1_545 3_556 yes
Pb1 S6 Pb3 141.23(9) 1_545 1_565 yes
Pb1 S6 Pb3 146.54(10) 1_545 3_566 yes
Pb1 S6 S4 51.00(5) 1_545 . yes
Pb1 S6 S4 95.70(7) 1_545 1_565 yes
Pb1 S6 S6 45.52(4) 1_545 1_545 yes
Pb1 S6 S6 134.48(4) 1_545 1_565 yes
Pb1 S6 S6 135.48(4) 1_545 3_566 yes
Pb1 S6 S7 57.08(5) 1_545 3_556 yes
Pb1 S6 S7 99.76(8) 1_545 3_566 yes
Pb3 S6 Pb3 71.91(4) . 3_556 yes
Pb3 S6 Pb3 76.29(6) . 1_565 yes
Pb3 S6 Pb3 114.80(8) . 3_566 yes
Pb3 S6 S4 51.97(5) . . yes
Pb3 S6 S4 91.51(7) . 1_565 yes
Pb3 S6 S6 51.86(3) . 1_545 yes
Pb3 S6 S6 128.14(3) . 1_565 yes
Pb3 S6 S6 59.38(6) . 3_566 yes
Pb3 S6 S7 108.66(3) . 3_556 yes
Pb3 S6 S7 161.54(8) . 3_566 yes
Pb3 S6 Pb3 114.80(8) 3_556 1_565 yes
Pb3 S6 Pb3 72.46(5) 3_556 3_566 yes
Pb3 S6 S4 109.60(3) 3_556 . yes
Pb3 S6 S4 161.83(9) 3_556 1_565 yes
Pb3 S6 S6 53.77(3) 3_556 1_545 yes
Pb3 S6 S6 126.23(3) 3_556 1_565 yes
Pb3 S6 S6 55.43(5) 3_556 3_566 yes
Pb3 S6 S7 53.23(5) 3_556 3_556 yes
Pb3 S6 S7 90.16(7) 3_556 3_566 yes
Pb3 S6 Pb3 71.91(4) 1_565 3_566 yes
Pb3 S6 S4 91.51(7) 1_565 . yes
Pb3 S6 S4 51.97(5) 1_565 1_565 yes
Pb3 S6 S6 128.14(3) 1_565 1_545 yes
Pb3 S6 S6 51.86(3) 1_565 1_565 yes
Pb3 S6 S6 59.38(6) 1_565 3_566 yes
Pb3 S6 S7 161.54(8) 1_565 3_556 yes
Pb3 S6 S7 108.66(3) 1_565 3_566 yes
Pb3 S6 S4 161.83(9) 3_566 . yes
Pb3 S6 S4 109.60(3) 3_566 1_565 yes
Pb3 S6 S6 126.23(3) 3_566 1_545 yes
Pb3 S6 S6 53.77(3) 3_566 1_565 yes
Pb3 S6 S6 55.43(5) 3_566 3_566 yes
Pb3 S6 S7 90.16(7) 3_566 3_556 yes
Pb3 S6 S7 53.23(5) 3_566 3_566 yes
S4 S6 S4 62.67(6) . 1_565 yes
S4 S6 S6 58.67(3) . 1_545 yes
S4 S6 S6 121.33(3) . 1_565 yes
S4 S6 S6 109.99(10) . 3_566 yes
S4 S6 S7 105.60(5) . 3_556 yes
S4 S6 S7 142.94(9) . 3_566 yes
S4 S6 S6 121.33(3) 1_565 1_545 yes
S4 S6 S6 58.67(3) 1_565 1_565 yes
S4 S6 S6 109.99(10) 1_565 3_566 yes
S4 S6 S7 142.94(9) 1_565 3_556 yes
S4 S6 S7 105.60(5) 1_565 3_566 yes
S6 S6 S6 180.0 1_545 1_565 yes
S6 S6 S6 90.0 1_545 3_566 yes
S6 S6 S7 59.42(3) 1_545 3_556 yes
S6 S6 S7 120.58(3) 1_545 3_566 yes
S6 S6 S6 90.0 1_565 3_566 yes
S6 S6 S7 120.58(3) 1_565 3_556 yes
S6 S6 S7 59.42(3) 1_565 3_566 yes
S6 S6 S7 107.04(9) 3_566 3_556 yes
S6 S6 S7 107.04(9) 3_566 3_566 yes
S7 S6 S7 61.17(6) 3_556 3_566 yes
Pb1 S7 Pb3 83.15(6) 3_566 . yes
Pb1 S7 In2 84.10(7) 3_566 3_656 yes
Pb1 S7 In3 131.60(4) 3_566 . yes
Pb1 S7 In3 131.60(4) 3_566 1_545 yes
Pb1 S7 S5 59.14(5) 3_566 3_656 yes
Pb1 S7 S5 59.14(5) 3_566 3_666 yes
Pb1 S7 S6 45.20(4) 3_566 3_556 yes
Pb1 S7 S6 45.20(4) 3_566 3_566 yes
Pb1 S7 S7 90.0 3_566 1_545 yes
Pb1 S7 S7 90.0 3_566 1_565 yes
Pb1 S7 S8 117.72(6) 3_566 . yes
Pb1 S7 S8 117.72(6) 3_566 1_545 yes
Pb1 S7 S9 179.52(9) 3_566 . yes
Pb1 S7 S11 117.53(7) 3_566 . yes
Pb1 S7 S11 117.53(7) 3_566 1_545 yes
Pb3 S7 In2 167.25(10) . 3_656 yes
Pb3 S7 In3 91.71(6) . . yes
Pb3 S7 In3 91.71(6) . 1_545 yes
Pb3 S7 S5 127.80(7) . 3_656 yes
Pb3 S7 S5 127.80(7) . 3_666 yes
Pb3 S7 S6 54.90(5) . 3_556 yes
Pb3 S7 S6 54.90(5) . 3_566 yes
Pb3 S7 S7 90.0 . 1_545 yes
Pb3 S7 S7 90.0 . 1_565 yes
Pb3 S7 S8 139.58(5) . . yes
Pb3 S7 S8 139.58(5) . 1_545 yes
Pb3 S7 S9 97.32(7) . . yes
Pb3 S7 S11 49.07(5) . . yes
Pb3 S7 S11 49.07(5) . 1_545 yes
In2 S7 In3 96.76(7) 3_656 . yes
In2 S7 In3 96.76(7) 3_656 1_545 yes
In2 S7 S5 43.28(5) 3_656 3_656 yes
In2 S7 S5 43.28(5) 3_656 3_666 yes
In2 S7 S6 114.80(8) 3_656 3_556 yes
In2 S7 S6 114.80(8) 3_656 3_566 yes
In2 S7 S7 90.0 3_656 1_545 yes
In2 S7 S7 90.0 3_656 1_565 yes
In2 S7 S8 48.75(4) 3_656 . yes
In2 S7 S8 48.75(4) 3_656 1_545 yes
In2 S7 S9 95.42(8) 3_656 . yes
In2 S7 S11 139.39(6) 3_656 . yes
In2 S7 S11 139.39(6) 3_656 1_545 yes
In3 S7 In3 96.51(8) . 1_545 yes
In3 S7 S5 140.02(9) . 3_656 yes
In3 S7 S5 88.99(4) . 3_666 yes
In3 S7 S6 145.38(9) . 3_556 yes
In3 S7 S6 93.65(4) . 3_566 yes
In3 S7 S7 138.25(4) . 1_545 yes
In3 S7 S7 41.75(4) . 1_565 yes
In3 S7 S8 48.16(4) . . yes
In3 S7 S8 96.89(7) . 1_545 yes
In3 S7 S9 48.43(4) . . yes
In3 S7 S11 42.83(5) . . yes
In3 S7 S11 92.78(7) . 1_545 yes
In3 S7 S5 88.99(4) 1_545 3_656 yes
In3 S7 S5 140.02(9) 1_545 3_666 yes
In3 S7 S6 93.65(4) 1_545 3_556 yes
In3 S7 S6 145.38(9) 1_545 3_566 yes
In3 S7 S7 41.75(4) 1_545 1_545 yes
In3 S7 S7 138.25(4) 1_545 1_565 yes
In3 S7 S8 96.89(7) 1_545 . yes
In3 S7 S8 48.16(4) 1_545 1_545 yes
In3 S7 S9 48.43(4) 1_545 . yes
In3 S7 S11 92.78(7) 1_545 . yes
In3 S7 S11 42.83(5) 1_545 1_545 yes
S5 S7 S5 63.38(5) 3_656 3_666 yes
S5 S7 S6 72.96(6) 3_656 3_556 yes
S5 S7 S6 103.98(7) 3_656 3_566 yes
S5 S7 S7 58.31(3) 3_656 1_545 yes
S5 S7 S7 121.69(3) 3_656 1_565 yes
S5 S7 S8 91.89(6) 3_656 . yes
S5 S7 S8 58.59(5) 3_656 1_545 yes
S5 S7 S9 120.48(7) 3_656 . yes
S5 S7 S11 176.42(9) 3_656 . yes
S5 S7 S11 116.58(3) 3_656 1_545 yes
S5 S7 S6 103.98(7) 3_666 3_556 yes
S5 S7 S6 72.96(6) 3_666 3_566 yes
S5 S7 S7 121.69(3) 3_666 1_545 yes
S5 S7 S7 58.31(3) 3_666 1_565 yes
S5 S7 S8 58.59(5) 3_666 . yes
S5 S7 S8 91.89(6) 3_666 1_545 yes
S5 S7 S9 120.48(7) 3_666 . yes
S5 S7 S11 116.58(3) 3_666 . yes
S5 S7 S11 176.42(9) 3_666 1_545 yes
S6 S7 S6 61.17(6) 3_556 3_566 yes
S6 S7 S7 59.42(3) 3_556 1_545 yes
S6 S7 S7 120.58(3) 3_556 1_565 yes
S6 S7 S8 161.40(8) 3_556 . yes
S6 S7 S8 114.27(3) 3_556 1_545 yes
S6 S7 S9 135.13(7) 3_556 . yes
S6 S7 S11 103.80(8) 3_556 . yes
S6 S7 S11 72.86(6) 3_556 1_545 yes
S6 S7 S7 120.58(3) 3_566 1_545 yes
S6 S7 S7 59.42(3) 3_566 1_565 yes
S6 S7 S8 114.27(3) 3_566 . yes
S6 S7 S8 161.40(8) 3_566 1_545 yes
S6 S7 S9 135.13(7) 3_566 . yes
S6 S7 S11 72.86(6) 3_566 . yes
S6 S7 S11 103.80(8) 3_566 1_545 yes
S7 S7 S7 180.0 1_545 1_565 yes
S7 S7 S8 121.83(2) 1_545 . yes
S7 S7 S8 58.17(2) 1_545 1_545 yes
S7 S7 S9 90.0 1_545 . yes
S7 S7 S11 121.61(3) 1_545 . yes
S7 S7 S11 58.39(3) 1_545 1_545 yes
S7 S7 S8 58.17(2) 1_565 . yes
S7 S7 S8 121.83(2) 1_565 1_545 yes
S7 S7 S9 90.0 1_565 . yes
S7 S7 S11 58.39(3) 1_565 . yes
S7 S7 S11 121.61(3) 1_565 1_545 yes
S8 S7 S8 63.66(4) . 1_545 yes
S8 S7 S9 61.89(5) . . yes
S8 S7 S11 90.99(5) . . yes
S8 S7 S11 124.75(7) . 1_545 yes
S8 S7 S9 61.89(5) 1_545 . yes
S8 S7 S11 124.75(7) 1_545 . yes
S8 S7 S11 90.99(5) 1_545 1_545 yes
S9 S7 S11 62.86(6) . . yes
S9 S7 S11 62.86(6) . 1_545 yes
S11 S7 S11 63.21(5) . 1_545 yes
In2 S8 In2 88.89(2) . 1_565 yes
In2 S8 In2 91.11(2) . 3_656 yes
In2 S8 In2 180.0 . 3_666 yes
In2 S8 In3 90.52(2) . . yes
In2 S8 In3 89.48(2) . 3_666 yes
In2 S8 S5 44.45(1) . . yes
In2 S8 S5 135.55(1) . 3_666 yes
In2 S8 S7 88.40(3) . . yes
In2 S8 S7 135.29(4) . 1_565 yes
In2 S8 S7 44.71(4) . 3_656 yes
In2 S8 S7 91.60(3) . 3_666 yes
In2 S8 S8 45.56(1) . 1_545 yes
In2 S8 S8 134.44(1) . 1_565 yes
In2 S8 S9 43.52(4) . . yes
In2 S8 S9 89.36(3) . 1_565 yes
In2 S8 S9 90.64(3) . 3_656 yes
In2 S8 S9 136.48(4) . 3_666 yes
In2 S8 In2 180.0 1_565 3_656 yes
In2 S8 In2 91.11(2) 1_565 3_666 yes
In2 S8 In3 90.52(2) 1_565 . yes
In2 S8 In3 89.48(2) 1_565 3_666 yes
In2 S8 S5 44.45(1) 1_565 . yes
In2 S8 S5 135.55(1) 1_565 3_666 yes
In2 S8 S7 135.29(4) 1_565 . yes
In2 S8 S7 88.40(3) 1_565 1_565 yes
In2 S8 S7 91.60(3) 1_565 3_656 yes
In2 S8 S7 44.71(4) 1_565 3_666 yes
In2 S8 S8 134.44(1) 1_565 1_545 yes
In2 S8 S8 45.56(1) 1_565 1_565 yes
In2 S8 S9 89.36(3) 1_565 . yes
In2 S8 S9 43.52(4) 1_565 1_565 yes
In2 S8 S9 136.48(4) 1_565 3_656 yes
In2 S8 S9 90.64(3) 1_565 3_666 yes
In2 S8 In2 88.89(2) 3_656 3_666 yes
In2 S8 In3 89.48(2) 3_656 . yes
In2 S8 In3 90.52(2) 3_656 3_666 yes
In2 S8 S5 135.55(1) 3_656 . yes
In2 S8 S5 44.45(1) 3_656 3_666 yes
In2 S8 S7 44.71(4) 3_656 . yes
In2 S8 S7 91.60(3) 3_656 1_565 yes
In2 S8 S7 88.40(3) 3_656 3_656 yes
In2 S8 S7 135.29(4) 3_656 3_666 yes
In2 S8 S8 45.56(1) 3_656 1_545 yes
In2 S8 S8 134.44(1) 3_656 1_565 yes
In2 S8 S9 90.64(3) 3_656 . yes
In2 S8 S9 136.48(4) 3_656 1_565 yes
In2 S8 S9 43.52(4) 3_656 3_656 yes
In2 S8 S9 89.36(3) 3_656 3_666 yes
In2 S8 In3 89.48(2) 3_666 . yes
In2 S8 In3 90.52(2) 3_666 3_666 yes
In2 S8 S5 135.55(1) 3_666 . yes
In2 S8 S5 44.45(1) 3_666 3_666 yes
In2 S8 S7 91.60(3) 3_666 . yes
In2 S8 S7 44.71(4) 3_666 1_565 yes
In2 S8 S7 135.29(4) 3_666 3_656 yes
In2 S8 S7 88.40(3) 3_666 3_666 yes
In2 S8 S8 134.44(1) 3_666 1_545 yes
In2 S8 S8 45.56(1) 3_666 1_565 yes
In2 S8 S9 136.48(4) 3_666 . yes
In2 S8 S9 90.64(3) 3_666 1_565 yes
In2 S8 S9 89.36(3) 3_666 3_656 yes
In2 S8 S9 43.52(4) 3_666 3_666 yes
In3 S8 In3 180.0 . 3_666 yes
In3 S8 S5 91.40(4) . . yes
In3 S8 S5 88.60(4) . 3_666 yes
In3 S8 S7 44.90(3) . . yes
In3 S8 S7 44.90(3) . 1_565 yes
In3 S8 S7 135.10(3) . 3_656 yes
In3 S8 S7 135.10(3) . 3_666 yes
In3 S8 S8 90.0 . 1_545 yes
In3 S8 S8 90.0 . 1_565 yes
In3 S8 S9 47.00(4) . . yes
In3 S8 S9 47.00(4) . 1_565 yes
In3 S8 S9 133.00(4) . 3_656 yes
In3 S8 S9 133.00(4) . 3_666 yes
In3 S8 S5 88.60(4) 3_666 . yes
In3 S8 S5 91.40(4) 3_666 3_666 yes
In3 S8 S7 135.10(3) 3_666 . yes
In3 S8 S7 135.10(3) 3_666 1_565 yes
In3 S8 S7 44.90(3) 3_666 3_656 yes
In3 S8 S7 44.90(3) 3_666 3_666 yes
In3 S8 S8 90.0 3_666 1_545 yes
In3 S8 S8 90.0 3_666 1_565 yes
In3 S8 S9 133.00(4) 3_666 . yes
In3 S8 S9 133.00(4) 3_666 1_565 yes
In3 S8 S9 47.00(4) 3_666 3_656 yes
In3 S8 S9 47.00(4) 3_666 3_666 yes
S5 S8 S5 180.0 . 3_666 yes
S5 S8 S7 119.10(5) . . yes
S5 S8 S7 119.10(5) . 1_565 yes
S5 S8 S7 60.90(5) . 3_656 yes
S5 S8 S7 60.90(5) . 3_666 yes
S5 S8 S8 90.0 . 1_545 yes
S5 S8 S8 90.0 . 1_565 yes
S5 S8 S9 59.50(5) . . yes
S5 S8 S9 59.50(5) . 1_565 yes
S5 S8 S9 120.50(5) . 3_656 yes
S5 S8 S9 120.50(5) . 3_666 yes
S5 S8 S7 60.90(5) 3_666 . yes
S5 S8 S7 60.90(5) 3_666 1_565 yes
S5 S8 S7 119.10(5) 3_666 3_656 yes
S5 S8 S7 119.10(5) 3_666 3_666 yes
S5 S8 S8 90.0 3_666 1_545 yes
S5 S8 S8 90.0 3_666 1_565 yes
S5 S8 S9 120.50(5) 3_666 . yes
S5 S8 S9 120.50(5) 3_666 1_565 yes
S5 S8 S9 59.50(5) 3_666 3_656 yes
S5 S8 S9 59.50(5) 3_666 3_666 yes
S7 S8 S7 63.66(4) . 1_565 yes
S7 S8 S7 116.34(4) . 3_656 yes
S7 S8 S7 180.0 . 3_666 yes
S7 S8 S8 58.17(2) . 1_545 yes
S7 S8 S8 121.83(2) . 1_565 yes
S7 S8 S9 59.61(5) . . yes
S7 S8 S9 91.82(5) . 1_565 yes
S7 S8 S9 88.18(5) . 3_656 yes
S7 S8 S9 120.39(5) . 3_666 yes
S7 S8 S7 180.0 1_565 3_656 yes
S7 S8 S7 116.34(4) 1_565 3_666 yes
S7 S8 S8 121.83(2) 1_565 1_545 yes
S7 S8 S8 58.17(2) 1_565 1_565 yes
S7 S8 S9 91.82(5) 1_565 . yes
S7 S8 S9 59.61(5) 1_565 1_565 yes
S7 S8 S9 120.39(5) 1_565 3_656 yes
S7 S8 S9 88.18(5) 1_565 3_666 yes
S7 S8 S7 63.66(4) 3_656 3_666 yes
S7 S8 S8 58.17(2) 3_656 1_545 yes
S7 S8 S8 121.83(2) 3_656 1_565 yes
S7 S8 S9 88.18(5) 3_656 . yes
S7 S8 S9 120.39(5) 3_656 1_565 yes
S7 S8 S9 59.61(5) 3_656 3_656 yes
S7 S8 S9 91.82(5) 3_656 3_666 yes
S7 S8 S8 121.83(2) 3_666 1_545 yes
S7 S8 S8 58.17(2) 3_666 1_565 yes
S7 S8 S9 120.39(5) 3_666 . yes
S7 S8 S9 88.18(5) 3_666 1_565 yes
S7 S8 S9 91.82(5) 3_666 3_656 yes
S7 S8 S9 59.61(5) 3_666 3_666 yes
S8 S8 S8 180.0 1_545 1_565 yes
S8 S8 S9 59.35(2) 1_545 . yes
S8 S8 S9 120.65(2) 1_545 1_565 yes
S8 S8 S9 59.35(2) 1_545 3_656 yes
S8 S8 S9 120.65(2) 1_545 3_666 yes
S8 S8 S9 120.65(2) 1_565 . yes
S8 S8 S9 59.35(2) 1_565 1_565 yes
S8 S8 S9 120.65(2) 1_565 3_656 yes
S8 S8 S9 59.35(2) 1_565 3_666 yes
S9 S8 S9 61.30(4) . 1_565 yes
S9 S8 S9 118.70(4) . 3_656 yes
S9 S8 S9 180.0000(1) . 3_666 yes
S9 S8 S9 180.0000(1) 1_565 3_656 yes
S9 S8 S9 118.70(4) 1_565 3_666 yes
S9 S8 S9 61.30(4) 3_656 3_666 yes
Pb2 S9 In2 180.0(1) . . yes
Pb2 S9 In3 87.24(7) . . yes
Pb2 S9 In3 87.24(7) . 1_545 yes
Pb2 S9 In5 94.84(7) . . yes
Pb2 S9 In5 94.84(7) . 1_545 yes
Pb2 S9 S5 136.51(7) . . yes
Pb2 S9 S5 136.51(7) . 1_545 yes
Pb2 S9 S7 90.27(7) . . yes
Pb2 S9 S8 133.30(6) . . yes
Pb2 S9 S8 133.30(6) . 1_545 yes
Pb2 S9 S9 90.0 . 1_545 yes
Pb2 S9 S9 90.0 . 1_565 yes
Pb2 S9 S10 52.24(5) . . yes
Pb2 S9 S10 52.24(5) . 1_545 yes
Pb2 S9 S11 46.74(5) . . yes
Pb2 S9 S11 46.74(5) . 1_545 yes
Pb2 S9 S12 93.02(7) . 1_655 yes
In2 S9 In3 92.79(7) . . yes
In2 S9 In3 92.79(7) . 1_545 yes
In2 S9 In5 85.13(7) . . yes
In2 S9 In5 85.13(7) . 1_545 yes
In2 S9 S5 43.46(5) . . yes
In2 S9 S5 43.46(5) . 1_545 yes
In2 S9 S7 89.78(8) . . yes
In2 S9 S8 46.73(4) . . yes
In2 S9 S8 46.73(4) . 1_545 yes
In2 S9 S9 90.0 . 1_545 yes
In2 S9 S9 90.0 . 1_565 yes
In2 S9 S10 127.73(8) . . yes
In2 S9 S10 127.73(8) . 1_545 yes
In2 S9 S11 133.29(8) . . yes
In2 S9 S11 133.29(8) . 1_545 yes
In2 S9 S12 86.93(8) . 1_655 yes
In3 S9 In3 88.23(8) . 1_545 yes
In3 S9 In5 95.08(2) . . yes
In3 S9 In5 176.17(8) . 1_545 yes
In3 S9 S5 89.16(5) . . yes
In3 S9 S5 135.96(10) . 1_545 yes
In3 S9 S7 44.27(4) . . yes
In3 S9 S8 46.07(4) . . yes
In3 S9 S8 90.91(7) . 1_545 yes
In3 S9 S9 134.11(4) . 1_545 yes
In3 S9 S9 45.89(4) . 1_565 yes
In3 S9 S10 91.96(5) . . yes
In3 S9 S10 139.38(10) . 1_545 yes
In3 S9 S11 40.51(5) . . yes
In3 S9 S11 86.41(7) . 1_545 yes
In3 S9 S12 135.88(4) . 1_655 yes
In3 S9 In5 176.17(8) 1_545 . yes
In3 S9 In5 95.08(2) 1_545 1_545 yes
In3 S9 S5 135.96(10) 1_545 . yes
In3 S9 S5 89.16(5) 1_545 1_545 yes
In3 S9 S7 44.27(4) 1_545 . yes
In3 S9 S8 90.91(7) 1_545 . yes
In3 S9 S8 46.07(4) 1_545 1_545 yes
In3 S9 S9 45.89(4) 1_545 1_545 yes
In3 S9 S9 134.11(4) 1_545 1_565 yes
In3 S9 S10 139.38(10) 1_545 . yes
In3 S9 S10 91.96(5) 1_545 1_545 yes
In3 S9 S11 86.41(7) 1_545 . yes
In3 S9 S11 40.51(5) 1_545 1_545 yes
In3 S9 S12 135.88(4) 1_545 1_655 yes
In5 S9 In5 81.55(7) . 1_545 yes
In5 S9 S5 42.39(5) . . yes
In5 S9 S5 87.11(7) . 1_545 yes
In5 S9 S7 138.78(4) . . yes
In5 S9 S8 90.00(4) . . yes
In5 S9 S8 131.75(9) . 1_545 yes
In5 S9 S9 130.77(4) . 1_545 yes
In5 S9 S9 49.23(4) . 1_565 yes
In5 S9 S10 42.61(5) . . yes
In5 S9 S10 86.79(7) . 1_545 yes
In5 S9 S11 97.36(5) . . yes
In5 S9 S11 141.51(9) . 1_545 yes
In5 S9 S12 40.89(4) . 1_655 yes
In5 S9 S5 87.11(7) 1_545 . yes
In5 S9 S5 42.39(5) 1_545 1_545 yes
In5 S9 S7 138.78(4) 1_545 . yes
In5 S9 S8 131.75(9) 1_545 . yes
In5 S9 S8 90.00(4) 1_545 1_545 yes
In5 S9 S9 49.23(4) 1_545 1_545 yes
In5 S9 S9 130.77(4) 1_545 1_565 yes
In5 S9 S10 86.79(7) 1_545 . yes
In5 S9 S10 42.61(5) 1_545 1_545 yes
In5 S9 S11 141.51(9) 1_545 . yes
In5 S9 S11 97.36(5) 1_545 1_545 yes
In5 S9 S12 40.89(4) 1_545 1_655 yes
S5 S9 S5 63.59(6) . 1_545 yes
S5 S9 S7 116.06(8) . . yes
S5 S9 S8 57.57(5) . . yes
S5 S9 S8 90.05(7) . 1_545 yes
S5 S9 S9 121.80(3) . 1_545 yes
S5 S9 S9 58.20(3) . 1_565 yes
S5 S9 S10 84.64(6) . . yes
S5 S9 S10 117.08(8) . 1_545 yes
S5 S9 S11 117.84(3) . . yes
S5 S9 S11 174.39(9) . 1_545 yes
S5 S9 S12 61.29(6) . 1_655 yes
S5 S9 S7 116.06(8) 1_545 . yes
S5 S9 S8 90.05(7) 1_545 . yes
S5 S9 S8 57.57(5) 1_545 1_545 yes
S5 S9 S9 58.20(3) 1_545 1_545 yes
S5 S9 S9 121.80(3) 1_545 1_565 yes
S5 S9 S10 117.08(8) 1_545 . yes
S5 S9 S10 84.64(6) 1_545 1_545 yes
S5 S9 S11 174.39(9) 1_545 . yes
S5 S9 S11 117.84(3) 1_545 1_545 yes
S5 S9 S12 61.29(6) 1_545 1_655 yes
S7 S9 S8 58.50(5) . . yes
S7 S9 S8 58.50(5) . 1_545 yes
S7 S9 S9 90.0 . 1_545 yes
S7 S9 S9 90.0 . 1_565 yes
S7 S9 S10 126.71(7) . . yes
S7 S9 S10 126.71(7) . 1_545 yes
S7 S9 S11 58.33(6) . . yes
S7 S9 S11 58.33(6) . 1_545 yes
S7 S9 S12 176.71(10) . 1_655 yes
S8 S9 S8 61.30(4) . 1_545 yes
S8 S9 S9 120.65(2) . 1_545 yes
S8 S9 S9 59.35(2) . 1_565 yes
S8 S9 S10 117.61(2) . . yes
S8 S9 S10 173.93(9) . 1_545 yes
S8 S9 S11 86.57(5) . . yes
S8 S9 S11 116.82(8) . 1_545 yes
S8 S9 S12 118.84(7) . 1_655 yes
S8 S9 S9 59.35(2) 1_545 1_545 yes
S8 S9 S9 120.65(2) 1_545 1_565 yes
S8 S9 S10 173.93(9) 1_545 . yes
S8 S9 S10 117.61(2) 1_545 1_545 yes
S8 S9 S11 116.82(8) 1_545 . yes
S8 S9 S11 86.57(5) 1_545 1_545 yes
S8 S9 S12 118.84(7) 1_545 1_655 yes
S9 S9 S9 180.0 1_545 1_565 yes
S9 S9 S10 121.38(3) 1_545 . yes
S9 S9 S10 58.62(3) 1_545 1_545 yes
S9 S9 S11 120.08(3) 1_545 . yes
S9 S9 S11 59.92(3) 1_545 1_545 yes
S9 S9 S12 90.0 1_545 1_655 yes
S9 S9 S10 58.62(3) 1_565 . yes
S9 S9 S10 121.38(3) 1_565 1_545 yes
S9 S9 S11 59.92(3) 1_565 . yes
S9 S9 S11 120.08(3) 1_565 1_545 yes
S9 S9 S12 90.0 1_565 1_655 yes
S10 S9 S10 62.75(6) . 1_545 yes
S10 S9 S11 68.51(6) . . yes
S10 S9 S11 98.95(8) . 1_545 yes
S10 S9 S12 55.82(6) . 1_655 yes
S10 S9 S11 98.95(8) 1_545 . yes
S10 S9 S11 68.51(6) 1_545 1_545 yes
S10 S9 S12 55.82(6) 1_545 1_655 yes
S11 S9 S11 60.16(5) . 1_545 yes
S11 S9 S12 124.31(7) . 1_655 yes
S11 S9 S12 124.31(7) 1_545 1_655 yes
Pb2 S10 Pb2 76.70(5) . 1_565 yes
Pb2 S10 In5 109.92(7) . . yes
Pb2 S10 In6 90.17(2) . . yes
Pb2 S10 In6 156.11(9) . 1_565 yes
Pb2 S10 S3 54.17(4) . . yes
Pb2 S10 S9 57.36(5) . . yes
Pb2 S10 S9 96.13(7) . 1_565 yes
Pb2 S10 S10 51.65(3) . 1_545 yes
Pb2 S10 S10 128.35(3) . 1_565 yes
Pb2 S10 S10 132.52(7) . 3_667 yes
Pb2 S10 S12 77.44(5) . 3_557 yes
Pb2 S10 S12 113.76(7) . 3_567 yes
Pb2 S10 S12 103.81(3) . 1_655 yes
Pb2 S10 S12 155.13(9) . 1_665 yes
Pb2 S10 In5 109.92(7) 1_565 . yes
Pb2 S10 In6 156.11(9) 1_565 . yes
Pb2 S10 In6 90.17(2) 1_565 1_565 yes
Pb2 S10 S3 54.17(4) 1_565 . yes
Pb2 S10 S9 96.13(7) 1_565 . yes
Pb2 S10 S9 57.36(5) 1_565 1_565 yes
Pb2 S10 S10 128.35(3) 1_565 1_545 yes
Pb2 S10 S10 51.65(3) 1_565 1_565 yes
Pb2 S10 S10 132.52(7) 1_565 3_667 yes
Pb2 S10 S12 113.76(7) 1_565 3_557 yes
Pb2 S10 S12 77.44(5) 1_565 3_567 yes
Pb2 S10 S12 155.13(9) 1_565 1_655 yes
Pb2 S10 S12 103.81(3) 1_565 1_665 yes
In5 S10 In6 93.22(6) . . yes
In5 S10 In6 93.22(6) . 1_565 yes
In5 S10 S3 157.47(9) . . yes
In5 S10 S9 52.56(5) . . yes
In5 S10 S9 52.56(5) . 1_565 yes
In5 S10 S10 90.0 . 1_545 yes
In5 S10 S10 90.0 . 1_565 yes
In5 S10 S10 94.74(10) . 3_667 yes
In5 S10 S12 136.17(7) . 3_557 yes
In5 S10 S12 136.17(7) . 3_567 yes
In5 S10 S12 45.96(5) . 1_655 yes
In5 S10 S12 45.96(5) . 1_665 yes
In6 S10 In6 94.51(7) . 1_565 yes
In6 S10 S3 101.97(7) . . yes
In6 S10 S9 93.28(4) . . yes
In6 S10 S9 145.28(9) . 1_565 yes
In6 S10 S10 42.74(4) . 1_545 yes
In6 S10 S10 137.26(4) . 1_565 yes
In6 S10 S10 47.26(4) . 3_667 yes
In6 S10 S12 42.97(4) . 3_557 yes
In6 S10 S12 90.14(6) . 3_567 yes
In6 S10 S12 47.27(4) . 1_655 yes
In6 S10 S12 96.47(7) . 1_665 yes
In6 S10 S3 101.97(7) 1_565 . yes
In6 S10 S9 145.28(9) 1_565 . yes
In6 S10 S9 93.28(4) 1_565 1_565 yes
In6 S10 S10 137.26(4) 1_565 1_545 yes
In6 S10 S10 42.74(4) 1_565 1_565 yes
In6 S10 S10 47.26(4) 1_565 3_667 yes
In6 S10 S12 90.14(6) 1_565 3_557 yes
In6 S10 S12 42.97(4) 1_565 3_567 yes
In6 S10 S12 96.47(7) 1_565 1_655 yes
In6 S10 S12 47.27(4) 1_565 1_665 yes
S3 S10 S9 109.38(7) . . yes
S3 S10 S9 109.38(7) . 1_565 yes
S3 S10 S10 90.0 . 1_545 yes
S3 S10 S10 90.0 . 1_565 yes
S3 S10 S10 107.8(1) . 3_667 yes
S3 S10 S12 61.14(6) . 3_557 yes
S3 S10 S12 61.14(6) . 3_567 yes
S3 S10 S12 145.54(4) . 1_655 yes
S3 S10 S12 145.54(4) . 1_665 yes
S9 S10 S9 62.75(6) . 1_565 yes
S9 S10 S10 58.62(3) . 1_545 yes
S9 S10 S10 121.38(3) . 1_565 yes
S9 S10 S10 130.36(9) . 3_667 yes
S9 S10 S12 117.75(3) . 3_557 yes
S9 S10 S12 170.44(9) . 3_567 yes
S9 S10 S12 65.30(6) . 1_655 yes
S9 S10 S12 98.23(8) . 1_665 yes
S9 S10 S10 121.38(3) 1_565 1_545 yes
S9 S10 S10 58.62(3) 1_565 1_565 yes
S9 S10 S10 130.36(9) 1_565 3_667 yes
S9 S10 S12 170.44(9) 1_565 3_557 yes
S9 S10 S12 117.75(3) 1_565 3_567 yes
S9 S10 S12 98.23(8) 1_565 1_655 yes
S9 S10 S12 65.30(6) 1_565 1_665 yes
S10 S10 S10 180.0 1_545 1_565 yes
S10 S10 S10 90.0 1_545 3_667 yes
S10 S10 S12 60.01(2) 1_545 3_557 yes
S10 S10 S12 119.99(2) 1_545 3_567 yes
S10 S10 S12 57.40(3) 1_545 1_655 yes
S10 S10 S12 122.60(3) 1_545 1_665 yes
S10 S10 S10 90.0 1_565 3_667 yes
S10 S10 S12 119.99(2) 1_565 3_557 yes
S10 S10 S12 60.01(2) 1_565 3_567 yes
S10 S10 S12 122.60(3) 1_565 1_655 yes
S10 S10 S12 57.40(3) 1_565 1_665 yes
S10 S10 S12 57.51(6) 3_667 3_557 yes
S10 S10 S12 57.51(6) 3_667 3_567 yes
S10 S10 S12 65.37(7) 3_667 1_655 yes
S10 S10 S12 65.37(7) 3_667 1_665 yes
S12 S10 S12 59.99(5) 3_557 3_567 yes
S12 S10 S12 90.24(6) 3_557 1_655 yes
S12 S10 S12 122.87(7) 3_557 1_665 yes
S12 S10 S12 122.87(7) 3_567 1_655 yes
S12 S10 S12 90.24(6) 3_567 1_665 yes
S12 S10 S12 65.19(6) 1_655 1_665 yes
Pb2 S11 Pb2 84.01(6) . 1_565 yes
Pb2 S11 Pb3 91.24(2) . . yes
Pb2 S11 Pb3 156.25(10) . 1_565 yes
Pb2 S11 In3 102.72(7) . . yes
Pb2 S11 S4 61.31(5) . . yes
Pb2 S11 S4 103.62(7) . 1_565 yes
Pb2 S11 S7 97.89(4) . . yes
Pb2 S11 S7 147.01(9) . 1_565 yes
Pb2 S11 S9 56.78(5) . . yes
Pb2 S11 S9 97.07(7) . 1_565 yes
Pb2 S11 S11 48.00(3) . 1_545 yes
Pb2 S11 S11 132.00(3) . 1_565 yes
Pb2 S11 Pb3 156.25(10) 1_565 . yes
Pb2 S11 Pb3 91.24(2) 1_565 1_565 yes
Pb2 S11 In3 102.72(7) 1_565 . yes
Pb2 S11 S4 103.62(7) 1_565 . yes
Pb2 S11 S4 61.31(5) 1_565 1_565 yes
Pb2 S11 S7 147.01(9) 1_565 . yes
Pb2 S11 S7 97.89(4) 1_565 1_565 yes
Pb2 S11 S9 97.07(7) 1_565 . yes
Pb2 S11 S9 56.78(5) 1_565 1_565 yes
Pb2 S11 S11 132.00(3) 1_565 1_545 yes
Pb2 S11 S11 48.00(3) 1_565 1_565 yes
Pb3 S11 Pb3 83.77(6) . 1_565 yes
Pb3 S11 In3 101.03(7) . . yes
Pb3 S11 S4 54.45(5) . . yes
Pb3 S11 S4 97.62(7) . 1_565 yes
Pb3 S11 S7 56.68(5) . . yes
Pb3 S11 S7 98.66(7) . 1_565 yes
Pb3 S11 S9 99.73(4) . . yes
Pb3 S11 S9 146.95(9) . 1_565 yes
Pb3 S11 S11 48.11(3) . 1_545 yes
Pb3 S11 S11 131.89(3) . 1_565 yes
Pb3 S11 In3 101.03(7) 1_565 . yes
Pb3 S11 S4 97.62(7) 1_565 . yes
Pb3 S11 S4 54.45(5) 1_565 1_565 yes
Pb3 S11 S7 98.66(7) 1_565 . yes
Pb3 S11 S7 56.68(5) 1_565 1_565 yes
Pb3 S11 S9 146.95(9) 1_565 . yes
Pb3 S11 S9 99.73(4) 1_565 1_565 yes
Pb3 S11 S11 131.89(3) 1_565 1_545 yes
Pb3 S11 S11 48.11(3) 1_565 1_565 yes
In3 S11 S4 147.18(3) . . yes
In3 S11 S4 147.18(3) . 1_565 yes
In3 S11 S7 44.56(5) . . yes
In3 S11 S7 44.56(5) . 1_565 yes
In3 S11 S9 45.94(5) . . yes
In3 S11 S9 45.94(5) . 1_565 yes
In3 S11 S11 90.0 . 1_545 yes
In3 S11 S11 90.0 . 1_565 yes
S4 S11 S4 64.65(6) . 1_565 yes
S4 S11 S7 106.10(5) . . yes
S4 S11 S7 146.90(9) . 1_565 yes
S4 S11 S9 111.22(4) . . yes
S4 S11 S9 153.89(9) . 1_565 yes
S4 S11 S11 57.67(3) . 1_545 yes
S4 S11 S11 122.33(3) . 1_565 yes
S4 S11 S7 146.90(9) 1_565 . yes
S4 S11 S7 106.10(5) 1_565 1_565 yes
S4 S11 S9 153.89(9) 1_565 . yes
S4 S11 S9 111.22(4) 1_565 1_565 yes
S4 S11 S11 122.33(3) 1_565 1_545 yes
S4 S11 S11 57.67(3) 1_565 1_565 yes
S7 S11 S7 63.21(5) . 1_565 yes
S7 S11 S9 58.82(6) . . yes
S7 S11 S9 90.43(7) . 1_565 yes
S7 S11 S11 58.39(3) . 1_545 yes
S7 S11 S11 121.61(3) . 1_565 yes
S7 S11 S9 90.43(7) 1_565 . yes
S7 S11 S9 58.82(6) 1_565 1_565 yes
S7 S11 S11 121.61(3) 1_565 1_545 yes
S7 S11 S11 58.39(3) 1_565 1_565 yes
S9 S11 S9 60.16(5) . 1_565 yes
S9 S11 S11 59.92(3) . 1_545 yes
S9 S11 S11 120.08(3) . 1_565 yes
S9 S11 S11 120.08(3) 1_565 1_545 yes
S9 S11 S11 59.92(3) 1_565 1_565 yes
S11 S11 S11 180.0 1_545 1_565 yes
In4 S12 In5 118.53(7) . 1_445 yes
In4 S12 In5 118.53(7) . 1_455 yes
In4 S12 In6 131.29(9) . 1_455 yes
In4 S12 S1 41.55(4) . . yes
In4 S12 S1 41.55(4) . 1_545 yes
In4 S12 S3 44.38(4) . 3_557 yes
In4 S12 S3 44.38(4) . 3_567 yes
In4 S12 S5 90.73(7) . 1_445 yes
In4 S12 S5 90.73(7) . 1_455 yes
In4 S12 S9 140.59(9) . 1_455 yes
In4 S12 S10 145.26(4) . 1_445 yes
In4 S12 S10 145.26(4) . 1_455 yes
In4 S12 S10 98.02(7) . 3_557 yes
In4 S12 S10 98.02(7) . 3_567 yes
In4 S12 S12 90.0 . 1_545 yes
In4 S12 S12 90.0 . 1_565 yes
In5 S12 In5 97.07(8) 1_445 1_455 yes
In5 S12 In6 91.69(7) 1_445 1_455 yes
In5 S12 S1 122.00(8) 1_445 . yes
In5 S12 S1 77.48(5) 1_445 1_545 yes
In5 S12 S3 100.32(3) 1_445 3_557 yes
In5 S12 S3 160.55(7) 1_445 3_567 yes
In5 S12 S5 39.04(5) 1_445 1_445 yes
In5 S12 S5 88.22(7) 1_445 1_455 yes
In5 S12 S9 48.69(4) 1_445 1_455 yes
In5 S12 S10 44.69(5) 1_445 1_445 yes
In5 S12 S10 95.54(7) 1_445 1_455 yes
In5 S12 S10 87.18(5) 1_445 3_557 yes
In5 S12 S10 134.43(9) 1_445 3_567 yes
In5 S12 S12 41.46(4) 1_445 1_545 yes
In5 S12 S12 138.54(4) 1_445 1_565 yes
In5 S12 In6 91.69(7) 1_455 1_455 yes
In5 S12 S1 77.48(5) 1_455 . yes
In5 S12 S1 122.00(8) 1_455 1_545 yes
In5 S12 S3 160.55(7) 1_455 3_557 yes
In5 S12 S3 100.32(3) 1_455 3_567 yes
In5 S12 S5 88.22(7) 1_455 1_445 yes
In5 S12 S5 39.04(5) 1_455 1_455 yes
In5 S12 S9 48.69(4) 1_455 1_455 yes
In5 S12 S10 95.54(7) 1_455 1_445 yes
In5 S12 S10 44.69(5) 1_455 1_455 yes
In5 S12 S10 134.43(9) 1_455 3_557 yes
In5 S12 S10 87.18(5) 1_455 3_567 yes
In5 S12 S12 138.54(4) 1_455 1_545 yes
In5 S12 S12 41.46(4) 1_455 1_565 yes
In6 S12 S1 145.37(5) 1_455 . yes
In6 S12 S1 145.37(5) 1_455 1_545 yes
In6 S12 S3 96.41(7) 1_455 3_557 yes
In6 S12 S3 96.41(7) 1_455 3_567 yes
In6 S12 S5 130.04(7) 1_455 1_445 yes
In6 S12 S5 130.04(7) 1_455 1_455 yes
In6 S12 S9 88.12(7) 1_455 1_455 yes
In6 S12 S10 47.01(5) 1_455 1_445 yes
In6 S12 S10 47.01(5) 1_455 1_455 yes
In6 S12 S10 42.75(4) 1_455 3_557 yes
In6 S12 S10 42.75(4) 1_455 3_567 yes
In6 S12 S12 90.0 1_455 1_545 yes
In6 S12 S12 90.0 1_455 1_565 yes
S1 S12 S1 59.76(5) . 1_545 yes
S1 S12 S3 85.92(6) . 3_557 yes
S1 S12 S3 54.62(5) . 3_567 yes
S1 S12 S5 82.97(6) . 1_445 yes
S1 S12 S5 51.82(5) . 1_455 yes
S1 S12 S9 107.47(7) . 1_455 yes
S1 S12 S10 164.73(9) . 1_445 yes
S1 S12 S10 115.34(3) . 1_455 yes
S1 S12 S10 136.70(8) . 3_557 yes
S1 S12 S10 103.28(5) . 3_567 yes
S1 S12 S12 119.88(3) . 1_545 yes
S1 S12 S12 60.12(3) . 1_565 yes
S1 S12 S3 54.62(5) 1_545 3_557 yes
S1 S12 S3 85.92(6) 1_545 3_567 yes
S1 S12 S5 51.82(5) 1_545 1_445 yes
S1 S12 S5 82.97(6) 1_545 1_455 yes
S1 S12 S9 107.47(7) 1_545 1_455 yes
S1 S12 S10 115.34(3) 1_545 1_445 yes
S1 S12 S10 164.73(9) 1_545 1_455 yes
S1 S12 S10 103.28(5) 1_545 3_557 yes
S1 S12 S10 136.70(8) 1_545 3_567 yes
S1 S12 S12 60.12(3) 1_545 1_545 yes
S1 S12 S12 119.88(3) 1_545 1_565 yes
S3 S12 S3 61.28(5) 3_557 3_567 yes
S3 S12 S5 99.85(5) 3_557 1_445 yes
S3 S12 S5 132.70(8) 3_557 1_455 yes
S3 S12 S9 148.91(3) 3_557 1_455 yes
S3 S12 S10 102.93(5) 3_557 1_445 yes
S3 S12 S10 140.61(9) 3_557 1_455 yes
S3 S12 S10 55.63(6) 3_557 3_557 yes
S3 S12 S10 86.85(6) 3_557 3_567 yes
S3 S12 S12 59.36(2) 3_557 1_545 yes
S3 S12 S12 120.64(2) 3_557 1_565 yes
S3 S12 S5 132.70(8) 3_567 1_445 yes
S3 S12 S5 99.85(5) 3_567 1_455 yes
S3 S12 S9 148.91(3) 3_567 1_455 yes
S3 S12 S10 140.61(9) 3_567 1_445 yes
S3 S12 S10 102.93(5) 3_567 1_455 yes
S3 S12 S10 86.85(6) 3_567 3_557 yes
S3 S12 S10 55.63(6) 3_567 3_567 yes
S3 S12 S12 120.64(2) 3_567 1_545 yes
S3 S12 S12 59.36(2) 3_567 1_565 yes
S5 S12 S5 59.67(5) 1_445 1_455 yes
S5 S12 S9 55.91(6) 1_445 1_455 yes
S5 S12 S10 83.26(6) 1_445 1_445 yes
S5 S12 S10 114.75(8) 1_445 1_455 yes
S5 S12 S10 119.40(3) 1_445 3_557 yes
S5 S12 S10 171.23(9) 1_445 3_567 yes
S5 S12 S12 60.16(2) 1_445 1_545 yes
S5 S12 S12 119.84(2) 1_445 1_565 yes
S5 S12 S9 55.91(6) 1_455 1_455 yes
S5 S12 S10 114.75(8) 1_455 1_445 yes
S5 S12 S10 83.26(6) 1_455 1_455 yes
S5 S12 S10 171.23(9) 1_455 3_557 yes
S5 S12 S10 119.40(3) 1_455 3_567 yes
S5 S12 S12 119.84(2) 1_455 1_545 yes
S5 S12 S12 60.16(2) 1_455 1_565 yes
S9 S12 S10 58.87(6) 1_455 1_445 yes
S9 S12 S10 58.87(6) 1_455 1_455 yes
S9 S12 S10 115.78(7) 1_455 3_557 yes
S9 S12 S10 115.78(7) 1_455 3_567 yes
S9 S12 S12 90.0 1_455 1_545 yes
S9 S12 S12 90.0 1_455 1_565 yes
S10 S12 S10 65.19(6) 1_445 1_455 yes
S10 S12 S10 57.13(7) 1_445 3_557 yes
S10 S12 S10 89.76(6) 1_445 3_567 yes
S10 S12 S12 57.40(3) 1_445 1_545 yes
S10 S12 S12 122.60(3) 1_445 1_565 yes
S10 S12 S10 89.76(6) 1_455 3_557 yes
S10 S12 S10 57.13(7) 1_455 3_567 yes
S10 S12 S12 122.60(3) 1_455 1_545 yes
S10 S12 S12 57.40(3) 1_455 1_565 yes
S10 S12 S10 59.99(5) 3_557 3_567 yes
S10 S12 S12 60.01(2) 3_557 1_545 yes
S10 S12 S12 119.99(2) 3_557 1_565 yes
S10 S12 S12 119.99(2) 3_567 1_545 yes
S10 S12 S12 60.01(2) 3_567 1_565 yes
S12 S12 S12 180.0 1_545 1_565 yes

loop_
_geom_bond_atom_site_label_1
_geom_bond_atom_site_label_2
_geom_bond_distance
_geom_bond_site_symmetry_2
_geom_bond_publ_flag
Pb1 Pb1 3.8556(3) 1_545 yes
Pb1 Pb1 3.8556(3) 1_565 yes
Pb1 Pb3 3.9796(9) 1_565 yes
Pb1 In2 3.938(1) 1_465 yes
Pb1 S1 3.200(2) . yes
Pb1 S1 3.200(2) 1_565 yes
Pb1 S4 2.911(3) 1_565 yes
Pb1 S5 3.436(2) 1_455 yes
Pb1 S5 3.436(2) 1_465 yes
Pb1 S6 2.751(2) . yes
Pb1 S6 2.751(2) 1_565 yes
Pb1 S7 3.255(2) 3_566 yes
Pb2 Pb2 3.8556(3) 1_545 yes
Pb2 Pb2 3.8556(3) 1_565 yes
Pb2 S3 3.065(2) . yes
Pb2 S3 3.065(2) 1_545 yes
Pb2 S4 3.365(3) . yes
Pb2 S9 3.310(3) . yes
Pb2 S10 3.107(2) . yes
Pb2 S10 3.107(2) 1_545 yes
Pb2 S11 2.881(2) . yes
Pb2 S11 2.881(2) 1_545 yes
Pb3 Pb3 3.8556(3) 1_545 yes
Pb3 Pb3 3.749(1) 3_556 yes
Pb3 Pb3 3.8556(3) 1_565 yes
Pb3 S4 3.038(2) . yes
Pb3 S6 3.121(2) . yes
Pb3 S6 3.121(2) 1_545 yes
Pb3 S6 3.262(2) 3_556 yes
Pb3 S6 3.262(2) 3_566 yes
Pb3 S7 3.194(3) . yes
Pb3 S11 2.887(2) . yes
Pb3 S11 2.887(2) 1_545 yes
In1 In1 3.8556(3) 1_545 yes
In1 In1 3.8556(3) 1_565 yes
In1 In4 3.8913(9) . yes
In1 In4 3.9451(8) 3_557 yes
In1 In4 3.8913(9) 1_565 yes
In1 In4 3.9451(8) 3_567 yes
In1 S1 2.530(3) . yes
In1 S2 2.8105(5) . yes
In1 S2 2.8105(5) 1_565 yes
In1 S3 2.543(2) . yes
In1 S4 2.552(2) . yes
In1 S4 2.552(2) 1_565 yes
In1p In2 3.9381(8) 1_465 yes
In1p S1 3.200(2) . yes
In1p S1 3.200(2) 1_565 yes
In1p S4 2.911(3) 1_565 yes
In1p S5 3.436(2) 1_455 yes
In1p S5 3.436(2) 1_465 yes
In1p S6 2.751(2) . yes
In1p S6 2.751(2) 1_565 yes
In1p S7 3.255(2) 3_566 yes
In2 In2 3.8556(3) 1_545 yes
In2 In2 3.8556(3) 1_565 yes
In2 In2 3.931(2) 3_656 yes
In2 In3 3.893(1) . yes
In2 In3 3.893(1) 1_545 yes
In2 In3 3.8575(9) 3_656 yes
In2 In3 3.8575(9) 3_666 yes
In2 In5 3.7668(9) . yes
In2 In5 3.7668(9) 1_545 yes
In2 S5 2.517(2) . yes
In2 S5 2.517(2) 1_545 yes
In2 S7 2.576(3) 3_656 yes
In2 S8 2.7532(5) . yes
In2 S8 2.7532(5) 1_545 yes
In2 S9 2.604(3) . yes
In3 In3 3.8556(3) 1_545 yes
In3 In3 3.8556(3) 1_565 yes
In3 S7 2.584(2) . yes
In3 S7 2.584(2) 1_565 yes
In3 S8 2.7271(7) . yes
In3 S9 2.770(2) . yes
In3 S9 2.770(2) 1_565 yes
In3 S11 2.503(3) . yes
In4 In4 3.8556(3) 1_545 yes
In4 In4 3.8556(3) 1_565 yes
In4 S1 2.585(2) . yes
In4 S1 2.585(2) 1_545 yes
In4 S2 2.7302(7) . yes
In4 S3 2.648(2) 3_557 yes
In4 S3 2.648(2) 3_567 yes
In4 S12 2.593(3) . yes
In5 In5 3.8556(3) 1_545 yes
In5 In5 3.8556(3) 1_565 yes
In5 In6 3.7371(6) . yes
In5 In6 3.7371(6) 1_565 yes
In5 S5 2.479(3) . yes
In5 S9 2.952(2) . yes
In5 S9 2.952(2) 1_565 yes
In5 S10 2.517(3) . yes
In5 S12 2.572(2) 1_655 yes
In5 S12 2.572(2) 1_665 yes
In6 In6 3.8556(3) 1_545 yes
In6 In6 3.8556(3) 1_565 yes
In6 S10 2.625(2) . yes
In6 S10 2.625(2) 1_545 yes
In6 S10 2.625(2) 3_657 yes
In6 S10 2.625(2) 3_667 yes
In6 S12 2.636(2) 3_557 yes
In6 S12 2.636(2) 1_655 yes
Fe1i S1 2.530(2) . yes
Fe1i S2 2.810 . yes
Fe1i S2 2.810 1_565 yes
Fe1i S3 2.543(2) . yes
Fe1i S4 2.552(2) . yes
Fe1i S4 2.552(2) 1_565 yes
Fe2i S5 2.517(2) . yes
Fe2i S5 2.517(2) 1_545 yes
Fe2i S7 2.576(2) 3_656 yes
Fe2i S8 2.753 . yes
Fe2i S8 2.753 1_545 yes
Fe2i S9 2.604(3) . yes
Fe3i S7 2.584(2) . yes
Fe3i S7 2.584(2) 1_565 yes
Fe3i S8 2.7271(1) . yes
Fe3i S9 2.770(2) . yes
Fe3i S9 2.770(2) 1_565 yes
Fe3i S11 2.503(2) . yes
Fe4i S1 2.585(2) . yes
Fe4i S1 2.585(2) 1_545 yes
Fe4i S2 2.7302(2) . yes
Fe4i S3 2.648(2) 3_557 yes
Fe4i S3 2.648(2) 3_567 yes
Fe4i S12 2.593(2) . yes
Fe5i S5 2.479(2) . yes
Fe5i S9 2.952(2) . yes
Fe5i S9 2.952(2) 1_565 yes
Fe5i S10 2.517(2) . yes
Fe5i S12 2.572(2) 1_655 yes
Fe5i S12 2.572(2) 1_665 yes
Fe6i S10 2.625(2) . yes
Fe6i S10 2.625(2) 1_545 yes
Fe6i S10 2.625(2) 3_657 yes
Fe6i S10 2.625(2) 3_667 yes
Fe6i S12 2.636(2) 3_557 yes
Fe6i S12 2.636(2) 1_655 yes
S1 S1 3.8556(3) 1_545 yes
S1 S1 3.8556(3) 1_565 yes
S1 S2 3.624(2) . yes
S1 S2 3.624(2) 1_565 yes
S1 S3 3.512(3) 3_567 yes
S1 S4 3.705(3) . yes
S1 S4 3.705(3) 1_565 yes
S1 S5 3.384(3) 1_455 yes
S1 S12 3.870(3) . yes
S1 S12 3.870(3) 1_565 yes
S2 S2 3.8556(3) 1_545 yes
S2 S2 3.8556(3) 1_565 yes
S2 S3 3.629(2) . yes
S2 S3 3.629(2) 1_545 yes
S2 S3 3.629(2) 3_557 yes
S2 S3 3.629(2) 3_567 yes
S2 S4 3.717(2) . yes
S2 S4 3.717(2) 3_557 yes
S3 S3 3.8556(3) 1_545 yes
S3 S3 3.8556(3) 1_565 yes
S3 S4 3.755(3) . yes
S3 S4 3.755(3) 1_565 yes
S3 S10 3.566(3) . yes
S3 S12 3.783(3) 3_557 yes
S3 S12 3.783(3) 3_567 yes
S4 S4 3.8556(3) 1_545 yes
S4 S4 3.8556(3) 1_565 yes
S4 S6 3.707(3) . yes
S4 S6 3.707(3) 1_545 yes
S4 S11 3.605(3) . yes
S4 S11 3.605(3) 1_545 yes
S5 S5 3.8556(3) 1_545 yes
S5 S5 3.8556(3) 1_565 yes
S5 S7 3.670(3) 3_656 yes
S5 S7 3.670(3) 3_666 yes
S5 S8 3.584(2) . yes
S5 S9 3.659(3) . yes
S5 S9 3.659(3) 1_565 yes
S5 S12 3.875(3) 1_655 yes
S5 S12 3.875(3) 1_665 yes
S6 S6 3.8556(3) 1_545 yes
S6 S6 3.8556(3) 1_565 yes
S6 S6 3.441(5) 3_566 yes
S6 S7 3.789(3) 3_556 yes
S6 S7 3.789(3) 3_566 yes
S7 S7 3.8556(3) 1_545 yes
S7 S7 3.8556(3) 1_565 yes
S7 S8 3.655(2) . yes
S7 S8 3.655(2) 1_545 yes
S7 S9 3.698(4) . yes
S7 S11 3.679(3) . yes
S7 S11 3.679(3) 1_545 yes
S8 S8 3.8556(3) 1_545 yes
S8 S8 3.8556(3) 1_565 yes
S8 S9 3.782(2) . yes
S8 S9 3.782(2) 1_565 yes
S8 S9 3.782(2) 3_656 yes
S8 S9 3.782(2) 3_666 yes
S9 S9 3.8556(3) 1_545 yes
S9 S9 3.8556(3) 1_565 yes
S9 S10 3.703(3) . yes
S9 S10 3.703(3) 1_545 yes
S9 S11 3.846(3) . yes
S9 S11 3.846(3) 1_545 yes
S9 S12 3.930(4) 1_655 yes
S10 S10 3.8556(3) 1_545 yes
S10 S10 3.8556(3) 1_565 yes
S10 S10 3.563(4) 3_667 yes
S10 S12 3.856(3) 3_557 yes
S10 S12 3.856(3) 3_567 yes
S10 S12 3.579(3) 1_655 yes
S10 S12 3.579(3) 1_665 yes
S11 S11 3.8556(3) 1_545 yes
S11 S11 3.8556(3) 1_565 yes
S12 S12 3.8556(3) 1_545 yes
S12 S12 3.8556(3) 1_565 yes

loop_
_geom_contact_atom_site_label_1
_geom_contact_atom_site_label_2
_geom_contact_distance
_geom_contact_site_symmetry_2
Pb1 S1 3.200(2) .
Pb1 S1 3.200(2) 1_565
Pb1 S4 2.911(3) 1_565
Pb1 S5 3.436(2) 1_455
Pb1 S5 3.436(2) 1_465
Pb1 S6 2.751(2) .
Pb1 S6 2.751(2) 1_565
Pb1 S7 3.255(2) 3_566
Pb2 S3 3.065(2) .
Pb2 S3 3.065(2) 1_545
Pb2 S4 3.365(3) .
Pb2 S9 3.310(3) .
Pb2 S10 3.107(2) .
Pb2 S10 3.107(2) 1_545
Pb2 S11 2.881(2) .
Pb2 S11 2.881(2) 1_545
Pb3 S4 3.038(2) .
Pb3 S6 3.121(2) .
Pb3 S6 3.121(2) 1_545
Pb3 S6 3.262(2) 3_556
Pb3 S6 3.262(2) 3_566
Pb3 S7 3.194(3) .
Pb3 S11 2.887(2) .
Pb3 S11 2.887(2) 1_545
In1 S1 2.530(3) .
In1 S2 2.8105(5) .
In1 S2 2.8105(5) 1_565
In1 S3 2.543(2) .
In1 S4 2.552(2) .
In1 S4 2.552(2) 1_565
In1p S1 3.200(2) .
In1p S1 3.200(2) 1_565
In1p S4 2.911(3) 1_565
In1p S5 3.436(2) 1_455
In1p S5 3.436(2) 1_465
In1p S6 2.751(2) .
In1p S6 2.751(2) 1_565
In1p S7 3.255(2) 3_566
In2 S5 2.517(2) .
In2 S5 2.517(2) 1_545
In2 S7 2.576(3) 3_656
In2 S8 2.7532(5) .
In2 S8 2.7532(5) 1_545
In2 S9 2.604(3) .
In3 S7 2.584(2) .
In3 S7 2.584(2) 1_565
In3 S8 2.7271(7) .
In3 S9 2.770(2) .
In3 S9 2.770(2) 1_565
In3 S11 2.503(3) .
In4 S1 2.585(2) .
In4 S1 2.585(2) 1_545
In4 S2 2.7302(7) .
In4 S3 2.648(2) 3_557
In4 S3 2.648(2) 3_567
In4 S12 2.593(3) .
In5 S9 2.952(2) .
In5 S9 2.952(2) 1_565
In5 S10 2.517(3) .
In5 S12 2.572(2) 1_655
In5 S12 2.572(2) 1_665
In6 S10 2.625(2) .
In6 S10 2.625(2) 1_545
In6 S10 2.625(2) 3_657
In6 S10 2.625(2) 3_667
In6 S12 2.636(2) 3_557
In6 S12 2.636(2) 1_655
Fe1i S1 2.530(2) .
Fe1i S3 2.543(2) .
Fe1i S4 2.552(2) .
Fe1i S4 2.552(2) 1_565
Fe2i S5 2.517(2) .
Fe2i S5 2.517(2) 1_545
Fe2i S7 2.576(2) 3_656
Fe2i S9 2.604(3) .
Fe3i S7 2.584(2) .
Fe3i S7 2.584(2) 1_565
Fe3i S8 2.7271(1) .
Fe3i S9 2.770(2) .
Fe3i S9 2.770(2) 1_565
Fe3i S11 2.503(2) .
Fe4i S1 2.585(2) .
Fe4i S1 2.585(2) 1_545
Fe4i S2 2.7302(2) .
Fe4i S3 2.648(2) 3_557
Fe4i S3 2.648(2) 3_567
Fe4i S12 2.593(2) .
Fe5i S9 2.952(2) .
Fe5i S9 2.952(2) 1_565
Fe5i S10 2.517(2) .
Fe5i S12 2.572(2) 1_655
Fe5i S12 2.572(2) 1_665
Fe6i S10 2.625(2) .
Fe6i S10 2.625(2) 1_545
Fe6i S10 2.625(2) 3_657
Fe6i S10 2.625(2) 3_667
Fe6i S12 2.636(2) 3_557
Fe6i S12 2.636(2) 1_655
S1 S3 3.512(3) 3_567
S1 S5 3.384(3) 1_455
S3 S10 3.566(3) .
S5 S8 3.584(2) .
S6 S6 3.441(5) 3_566
S10 S10 3.563(4) 3_667
S10 S12 3.579(3) 1_655
S10 S12 3.579(3) 1_665
Pb1 S6 2.751(2) 1_565
Pb1 S6 2.751(2) .
Pb1 S4 2.911(3) 1_565
Pb1 S1 3.200(2) 1_565
Pb1 S1 3.200(2) .
Pb1 S7 3.255(2) 3_566
Pb1 S5 3.436(2) 1_465
Pb1 S5 3.436(2) 1_455
Pb2 S11 2.881(2) .
Pb2 S11 2.881(2) 1_545
Pb2 S3 3.065(2) .
Pb2 S3 3.065(2) 1_545
Pb2 S10 3.107(2) .
Pb2 S10 3.107(2) 1_545
Pb2 S9 3.310(3) .
Pb2 S4 3.365(3) .
Pb3 S11 2.887(2) .
Pb3 S11 2.887(2) 1_545
Pb3 S4 3.038(2) .
Pb3 S6 3.121(2) .
Pb3 S6 3.121(2) 1_545
Pb3 S7 3.194(3) .
Pb3 S6 3.262(2) 3_566
Pb3 S6 3.262(2) 3_556
In1 S1 2.530(3) .
In1 S3 2.543(2) .
In1 S4 2.552(2) 1_565
In1 S4 2.552(2) .
In1 S2 2.8105(5) 1_565
In1 S2 2.8105(5) .
In1p S6 2.751(2) 1_565
In1p S6 2.751(2) .
In1p S4 2.911(3) 1_565
In1p S1 3.200(2) 1_565
In1p S1 3.200(2) .
In1p S7 3.255(2) 3_566
In1p S5 3.436(2) 1_465
In1p S5 3.436(2) 1_455
In4 S3 2.648(2) 3_567
In4 S3 2.648(2) 3_557
In5 S12 2.572(2) 1_665
In5 S12 2.572(2) 1_655
In6 S12 2.636(2) 1_655
In6 S12 2.636(2) 3_557
Fe1i S1 2.530(2) .
Fe1i S3 2.543(2) .
Fe1i S4 2.552(2) 1_565
Fe1i S4 2.552(2) .
Fe4i S3 2.648(2) 3_567
Fe4i S3 2.648(2) 3_557
Fe5i S12 2.572(2) 1_665
Fe5i S12 2.572(2) 1_655
Fe6i S12 2.636(2) 1_655
Fe6i S12 2.636(2) 3_557
S1 S5 3.384(3) 1_455
S1 S3 3.512(3) 3_567
S3 S10 3.566(3) .
S6 S6 3.441(5) 3_566
S10 S12 3.579(3) 1_665
S10 S12 3.579(3) 1_655
